data_1561473
loop_
_publ_author_name
'Guo, Ji'
'Chang, Qing'
'Liu, Zhiwei'
'Wang, Yangming'
'Liu, Chuanhong'
'Wang, Mou'
'Huang, Danmeng'
'Chen, Guanying'
'Zhao, Hongmei'
'Wang, Wei'
'Fang, Xikui'

_publ_section_title
;
 How to not build a cage: endohedral functionalization of
 polyoxometalate-based metal-organic polyhedra.
;
_journal_issue 21
_journal_name_full 'Chemical science'
_journal_page_first 7361
_journal_page_last 7368
_journal_paper_doi 10.1039/d1sc01243f
_journal_volume 12
_journal_year 2021
_chemical_formula_sum 'C328 H616 N40 O216 P8 S0 V48'
_chemical_formula_weight 11269.45
_space_group_crystal_system monoclinic
_space_group_IT_number 14
_space_group_name_Hall '-P 2yn'
_space_group_name_H-M_alt 'P 1 21/n 1'
_atom_sites_solution_hydrogens geom
_atom_sites_solution_primary direct
_atom_sites_solution_secondary difmap
_audit_creation_method SHELXL-2018/3
_audit_update_record
;
2021-01-07 deposited with the CCDC.	2021-04-03 downloaded from the CCDC.
;
_cell_angle_alpha 90
_cell_angle_beta 108.986(2)
_cell_angle_gamma 90
_cell_formula_units_Z 2
_cell_length_a 24.986(2)
_cell_length_b 41.240(4)
_cell_length_c 25.1687(19)
_cell_measurement_reflns_used 9799
_cell_measurement_temperature 173(2)
_cell_measurement_theta_max 26.39
_cell_measurement_theta_min 2.49
_cell_volume 24524(4)
_computing_cell_refinement 'Bruker APEX3'
_computing_data_collection 'Bruker APEX3'
_computing_data_reduction 'Bruker APEX3'
_computing_molecular_graphics 'Bruker SHELXTL'
_computing_publication_material 'Bruker SHELXTL'
_computing_structure_refinement 'SHELXL-2018/3 (Sheldrick, 2018)'
_computing_structure_solution 'SHELXT 2014/5 (Sheldrick, 2014)'
_diffrn_ambient_temperature 173(2)
_diffrn_measured_fraction_theta_full 0.963
_diffrn_measured_fraction_theta_max 0.944
_diffrn_measurement_device_type 'Bruker PHOTON II detector'
_diffrn_measurement_method '\f and \w scans'
_diffrn_radiation_type MoK\a
_diffrn_radiation_wavelength 0.71073
_diffrn_reflns_av_R_equivalents 0.0561
_diffrn_reflns_av_unetI/netI 0.0830
_diffrn_reflns_Laue_measured_fraction_full 0.963
_diffrn_reflns_Laue_measured_fraction_max 0.944
_diffrn_reflns_limit_h_max 29
_diffrn_reflns_limit_h_min -31
_diffrn_reflns_limit_k_max 51
_diffrn_reflns_limit_k_min -50
_diffrn_reflns_limit_l_max 28
_diffrn_reflns_limit_l_min -28
_diffrn_reflns_number 106753
_diffrn_reflns_point_group_measured_fraction_full 0.963
_diffrn_reflns_point_group_measured_fraction_max 0.944
_diffrn_reflns_theta_full 25.242
_diffrn_reflns_theta_max 26.533
_diffrn_reflns_theta_min 2.153
_diffrn_source 'ImuS 3.0'
_exptl_absorpt_coefficient_mu 0.986
_exptl_absorpt_correction_T_max 0.8768
_exptl_absorpt_correction_T_min 0.7435
_exptl_absorpt_correction_type multi-scan
_exptl_absorpt_process_details 'Bruker SADABS, 2006/1'
_exptl_crystal_colour orange
_exptl_crystal_density_diffrn 1.526
_exptl_crystal_density_method 'not measured'
_exptl_crystal_description prism
_exptl_crystal_F_000 11632
_exptl_crystal_size_max 0.230
_exptl_crystal_size_mid 0.150
_exptl_crystal_size_min 0.090
_refine_diff_density_max 2.727
_refine_diff_density_min -1.016
_refine_diff_density_rms 0.103
_refine_ls_extinction_method none
_refine_ls_goodness_of_fit_ref 1.100
_refine_ls_hydrogen_treatment constr
_refine_ls_matrix_type full
_refine_ls_number_parameters 2176
_refine_ls_number_reflns 48197
_refine_ls_number_restraints 567
_refine_ls_restrained_S_all 1.116
_refine_ls_R_factor_all 0.1038
_refine_ls_R_factor_gt 0.0751
_refine_ls_shift/su_max 0.003
_refine_ls_shift/su_mean 0.000
_refine_ls_structure_factor_coef Fsqd
_refine_ls_weighting_details 'w=1/[\s^2^(Fo^2^)+(0.1415P)^2^] where P=(Fo^2^+2Fc^2^)/3'
_refine_ls_weighting_scheme calc
_refine_ls_wR_factor_gt 0.2301
_refine_ls_wR_factor_ref 0.2506
_reflns_Friedel_coverage 0.000
_reflns_number_gt 30807
_reflns_number_total 48197
_reflns_threshold_expression 'I > 2\s(I)'
_cod_data_source_file d1sc01243f3.cif
_cod_data_source_block 20190408_sq
_cod_depositor_comments 'Adding full bibliography for 1561473--1561476.cif.'
_cod_original_sg_symbol_H-M 'P 21/n'
_cod_database_code 1561473
_shelx_shelxl_version_number 2018/3
_shelx_space_group_comment
; 
The symmetry employed for this shelxl refinement is uniquely defined 
by the following loop, which should always be used as a source of 
symmetry information in preference to the above space-group names. 
They are only intended as comments. 
;
_shelx_estimated_absorpt_t_min 0.805
_shelx_estimated_absorpt_t_max 0.917

loop_
_space_group_symop_operation_xyz
'x, y, z'
'-x+1/2, y+1/2, -z+1/2'
'-x, -y, -z'
'x-1/2, -y-1/2, z-1/2'

loop_
_atom_site_label
_atom_site_type_symbol
_atom_site_fract_x
_atom_site_fract_y
_atom_site_fract_z
_atom_site_U_iso_or_equiv
_atom_site_adp_type
_atom_site_occupancy
_atom_site_site_symmetry_order
_atom_site_calc_flag
_atom_site_refinement_flags_posn
_atom_site_refinement_flags_adp
_atom_site_refinement_flags_occupancy
_atom_site_disorder_assembly
_atom_site_disorder_group
C1 C 0.3370(2) 0.09065(14) 0.2809(2) 0.0481(13) Uani 1 1 d . . . . .
C2 C 0.3916(2) 0.07233(14) 0.3011(2) 0.0479(12) Uani 1 1 d . . . . .
C3 C 0.4423(2) 0.08565(15) 0.2992(2) 0.0527(14) Uani 1 1 d . . . . .
H3 H 0.443156 0.106348 0.284880 0.063 Uiso 1 1 d R U . . .
C4 C 0.4912(2) 0.06752(15) 0.3193(3) 0.0558(15) Uani 1 1 d . . . . .
C5 C 0.4916(2) 0.03761(14) 0.3431(2) 0.0502(13) Uani 1 1 d . . . . .
H5 H 0.525419 0.026281 0.357908 0.060 Uiso 1 1 d R U . . .
C6 C 0.4407(2) 0.02445(13) 0.3452(2) 0.0464(12) Uani 1 1 d . . . . .
C7 C 0.3923(2) 0.04179(14) 0.3236(2) 0.0477(13) Uani 1 1 d . . . . .
H7 H 0.358369 0.032750 0.323944 0.057 Uiso 1 1 d R U . . .
C8 C 0.4413(2) -0.00757(13) 0.3743(2) 0.0467(12) Uani 1 1 d . . . . .
C9 C 0.6021(2) 0.11451(15) 0.2971(3) 0.0587(15) Uani 1 1 d . . . . .
C10 C 0.6041(2) 0.14349(15) 0.2712(3) 0.0556(14) Uani 1 1 d . . . . .
H10 H 0.571375 0.155851 0.257020 0.067 Uiso 1 1 d R U . . .
C11 C 0.6545(2) 0.15466(15) 0.2659(2) 0.0521(13) Uani 1 1 d . . . . .
C12 C 0.7027(2) 0.13570(14) 0.2864(2) 0.0527(14) Uani 1 1 d . . . . .
H12 H 0.736356 0.142806 0.282024 0.063 Uiso 1 1 d R U . . .
C13 C 0.7016(2) 0.10685(14) 0.3141(2) 0.0501(13) Uani 1 1 d . . . . .
C14 C 0.6509(2) 0.09572(15) 0.3195(3) 0.0595(15) Uani 1 1 d . . . . .
H14 H 0.649402 0.076310 0.337723 0.071 Uiso 1 1 d R U . . .
C15 C 0.6576(2) 0.18645(14) 0.2398(2) 0.0502(13) Uani 1 1 d . . . . .
C16 C 0.7557(2) 0.08844(14) 0.3406(2) 0.0506(13) Uani 1 1 d . . . . .
C17 C 0.3095(2) -0.14872(15) 0.2240(2) 0.0514(13) Uani 1 1 d . . . . .
C18 C 0.2902(2) -0.14466(15) 0.1608(2) 0.0533(14) Uani 1 1 d . . . . .
C19 C 0.2601(3) -0.11760(15) 0.1360(3) 0.0620(16) Uani 1 1 d . . . . .
H19 H 0.251051 -0.101616 0.157687 0.074 Uiso 1 1 d R U . . .
C20 C 0.2429(3) -0.11465(15) 0.0783(3) 0.0598(15) Uani 1 1 d . . . . .
C21 C 0.2546(3) -0.13810(16) 0.0445(3) 0.0605(15) Uani 1 1 d . . . . .
H21 H 0.241376 -0.136083 0.005558 0.073 Uiso 1 1 d R U . . .
C22 C 0.2874(2) -0.16505(15) 0.0708(2) 0.0540(14) Uani 1 1 d . . . . .
C23 C 0.3048(2) -0.16773(14) 0.1282(2) 0.0525(14) Uani 1 1 d . . . . .
H23 H 0.326959 -0.185309 0.145469 0.063 Uiso 1 1 d R U . . .
C24 C 0.1679(3) -0.05339(16) -0.0163(2) 0.0586(15) Uani 1 1 d . . . . .
C25 C 0.1625(3) -0.02723(15) 0.0166(2) 0.0554(14) Uani 1 1 d . . . . .
H25 H 0.177753 -0.028244 0.055595 0.067 Uiso 1 1 d R U . . .
C26 C 0.1350(2) 0.00032(14) -0.0088(2) 0.0495(13) Uani 1 1 d . . . . .
C27 C 0.1141(2) 0.00257(13) -0.0653(2) 0.0481(13) Uani 1 1 d . . . . .
H27 H 0.096410 0.021557 -0.082025 0.058 Uiso 1 1 d R U . . .
C28 C 0.1187(2) -0.02353(14) -0.0997(2) 0.0514(13) Uani 1 1 d . . . . .
C29 C 0.1455(3) -0.05140(15) -0.0739(2) 0.0570(15) Uani 1 1 d . . . . .
H29 H 0.148794 -0.068929 -0.095858 0.068 Uiso 1 1 d R U . . .
C30 C 0.1261(2) 0.02859(14) 0.0264(3) 0.0513(13) Uani 1 1 d . . . . .
C31 C 0.6107(2) -0.14472(15) 0.3406(3) 0.0530(14) Uani 1 1 d . . . . .
C32 C 0.6471(2) -0.13961(13) 0.3052(2) 0.0467(12) Uani 1 1 d . . . . .
C33 C 0.6915(2) -0.11762(13) 0.3218(2) 0.0486(13) Uani 1 1 d . . . . .
H33 H 0.697013 -0.105586 0.354424 0.058 Uiso 1 1 d R U . . .
C34 C 0.7277(2) -0.11310(14) 0.2911(2) 0.0490(13) Uani 1 1 d . . . . .
C35 C 0.7202(2) -0.12986(14) 0.2424(2) 0.0541(14) Uani 1 1 d . . . . .
H35 H 0.745107 -0.127231 0.222109 0.065 Uiso 1 1 d R U . . .
C36 C 0.6738(2) -0.15144(14) 0.2237(2) 0.0521(13) Uani 1 1 d . . . . .
C37 C 0.6391(2) -0.15636(14) 0.2553(2) 0.0514(13) Uani 1 1 d . . . . .
H37 H 0.609609 -0.171245 0.243180 0.062 Uiso 1 1 d R U . . .
C38 C 0.7759(3) -0.08980(15) 0.3130(3) 0.0559(14) Uani 1 1 d . . . . .
C39 C 0.2559(2) 0.18655(14) 0.0220(2) 0.0494(13) Uani 1 1 d . . . . .
C40 C 0.2963(2) 0.19111(14) -0.0107(2) 0.0493(13) Uani 1 1 d . . . . .
C41 C 0.2842(2) 0.17694(15) -0.0631(2) 0.0569(15) Uani 1 1 d . . . . .
H41 H 0.251444 0.164719 -0.078252 0.068 Uiso 1 1 d R U . . .
C42 C 0.3211(2) 0.18174(15) -0.0939(2) 0.0540(14) Uani 1 1 d . . . . .
C43 C 0.3675(2) 0.20126(15) -0.0737(2) 0.0556(14) Uani 1 1 d . . . . .
H43 H 0.391075 0.204737 -0.095112 0.067 Uiso 1 1 d R U . . .
C44 C 0.3788(2) 0.21627(15) -0.0216(3) 0.0546(14) Uani 1 1 d . . . . .
C45 C 0.3436(2) 0.21051(15) 0.0103(2) 0.0536(14) Uani 1 1 d . . . . .
H45 H 0.351586 0.219900 0.045625 0.064 Uiso 1 1 d R U . . .
C46 C 0.4291(2) 0.23871(15) -0.0003(2) 0.0497(13) Uani 1 1 d . . . . .
C47 C 0.7761(3) 0.0089(2) 0.2398(3) 0.1272(17) Uani 1 1 d G U . . .
C48 C 0.7559(3) 0.03869(16) 0.2155(3) 0.1336(17) Uani 1 1 d G U . . .
H48 H 0.775439 0.057632 0.229959 0.160 Uiso 1 1 d R U . . .
C49 C 0.7067(3) 0.04013(16) 0.1695(3) 0.1376(18) Uani 1 1 d G U . . .
H49 H 0.693200 0.060034 0.153189 0.165 Uiso 1 1 d R U . . .
C50 C 0.6775(2) 0.0118(2) 0.1478(3) 0.1382(18) Uani 1 1 d G U . . .
H50 H 0.644572 0.012787 0.116995 0.166 Uiso 1 1 d R U . . .
C51 C 0.6977(3) -0.01792(16) 0.1721(3) 0.1374(18) Uani 1 1 d G U . . .
H51 H 0.678178 -0.036859 0.157567 0.165 Uiso 1 1 d R U . . .
C52 C 0.7469(3) -0.01936(16) 0.2181(3) 0.1327(17) Uani 1 1 d G U . . .
H52 H 0.760421 -0.039263 0.234341 0.159 Uiso 1 1 d R U . . .
C53 C 0.5782(7) 0.1833(3) 0.0667(5) 0.216(3) Uani 1 1 d G U . . .
C54 C 0.5203(6) 0.1773(3) 0.0500(5) 0.217(3) Uani 1 1 d G U . . .
H54 H 0.494230 0.194768 0.040509 0.261 Uiso 1 1 calc R U . . .
C55 C 0.5007(4) 0.1456(4) 0.0471(4) 0.219(3) Uani 1 1 d G U . . .
H55 H 0.461146 0.141407 0.035700 0.262 Uiso 1 1 calc R U . . .
C56 C 0.5388(7) 0.1199(3) 0.0610(5) 0.219(3) Uani 1 1 d G U . . .
H56 H 0.525418 0.098265 0.059017 0.263 Uiso 1 1 calc R U . . .
C57 C 0.5967(6) 0.1260(3) 0.0777(4) 0.220(3) Uani 1 1 d G U . . .
H57 H 0.622774 0.108484 0.087144 0.264 Uiso 1 1 calc R U . . .
C58 C 0.6163(4) 0.1577(4) 0.0805(4) 0.219(3) Uani 1 1 d G U . . .
H58 H 0.655859 0.161845 0.091953 0.263 Uiso 1 1 calc R U . . .
C59 C 0.2733(4) 0.0928(3) 0.1037(4) 0.191(3) Uani 1 1 d G U . . .
C60 C 0.3101(6) 0.1130(2) 0.0881(4) 0.193(3) Uani 1 1 d G U . . .
H60 H 0.301124 0.134799 0.080545 0.231 Uiso 1 1 d R U . . .
C61 C 0.3603(5) 0.1007(3) 0.0837(4) 0.194(3) Uani 1 1 d G U . . .
H61 H 0.384914 0.114268 0.073276 0.233 Uiso 1 1 d R U . . .
C62 C 0.3737(4) 0.0682(3) 0.0950(4) 0.195(3) Uani 1 1 d G U . . .
H62 H 0.407265 0.059947 0.092041 0.235 Uiso 1 1 d R U . . .
C63 C 0.3369(6) 0.0479(2) 0.1106(4) 0.195(3) Uani 1 1 d G U . . .
H63 H 0.345834 0.026155 0.118078 0.235 Uiso 1 1 d R U . . .
C64 C 0.2867(5) 0.0602(3) 0.1149(4) 0.194(3) Uani 1 1 d G U . . .
H64 H 0.262044 0.046681 0.125351 0.233 Uiso 1 1 d R U . . .
C65 C 0.4494(3) -0.09239(18) 0.2765(2) 0.1197(16) Uani 1 1 d G U . . .
C66 C 0.4800(3) -0.10757(15) 0.2464(3) 0.1235(16) Uani 1 1 d G U . . .
H66 H 0.502962 -0.125253 0.261703 0.148 Uiso 1 1 d R U . . .
C67 C 0.4764(3) -0.09632(18) 0.1932(3) 0.1267(16) Uani 1 1 d G U . . .
H67 H 0.496911 -0.106470 0.173047 0.152 Uiso 1 1 d R U . . .
C68 C 0.4422(3) -0.06989(18) 0.1703(2) 0.1286(16) Uani 1 1 d G U . . .
H68 H 0.439752 -0.062361 0.134758 0.154 Uiso 1 1 d R U . . .
C69 C 0.4116(3) -0.05471(15) 0.2005(3) 0.1271(16) Uani 1 1 d G U . . .
H69 H 0.388647 -0.037029 0.185125 0.153 Uiso 1 1 d R U . . .
C70 C 0.4152(3) -0.06596(17) 0.2536(3) 0.1236(16) Uani 1 1 d G U . . .
H70 H 0.394695 -0.055810 0.273782 0.148 Uiso 1 1 d R U . . .
C71 C 1.0093(3) -0.04327(19) 0.3816(3) 0.081(2) Uani 1 1 d . U . . .
H71A H 1.003106 -0.039001 0.416690 0.121 Uiso 1 1 d R U . . .
H71B H 1.037274 -0.028549 0.377149 0.121 Uiso 1 1 d R U . . .
H71C H 1.022272 -0.065159 0.381418 0.121 Uiso 1 1 d R U . . .
C72 C 0.8606(4) -0.0695(2) 0.1936(3) 0.104(3) Uani 1 1 d . U . . .
H72A H 0.878053 -0.090084 0.192094 0.156 Uiso 1 1 d R U . . .
H72B H 0.863660 -0.055921 0.163708 0.156 Uiso 1 1 d R U . . .
H72C H 0.821405 -0.072730 0.189403 0.156 Uiso 1 1 d R U . . .
C73 C 1.0515(3) 0.02060(19) 0.2871(3) 0.081(2) Uani 1 1 d . U . . .
H73A H 1.074854 0.005500 0.313696 0.121 Uiso 1 1 d R U . . .
H73B H 1.064749 0.042264 0.297749 0.121 Uiso 1 1 d R U . . .
H73C H 1.053514 0.015975 0.250380 0.121 Uiso 1 1 d R U . . .
C74 C 0.9062(2) 0.02125(15) 0.1621(2) 0.0496(13) Uani 1 1 d . U . . .
C75 C 0.9818(3) 0.04000(18) 0.3983(3) 0.0716(18) Uani 1 1 d . U . . .
H75A H 0.980688 0.048159 0.433623 0.107 Uiso 1 1 d R U . . .
H75B H 1.020262 0.039341 0.398541 0.107 Uiso 1 1 d R U . . .
H75C H 0.966052 0.018540 0.392352 0.107 Uiso 1 1 d R U . . .
C76 C 0.8487(3) 0.10554(19) 0.2303(3) 0.081(2) Uani 1 1 d . U . . .
H76A H 0.877382 0.119849 0.226233 0.122 Uiso 1 1 d R U . . .
H76B H 0.821782 0.117728 0.242096 0.122 Uiso 1 1 d R U . . .
H76C H 0.829656 0.095292 0.194902 0.122 Uiso 1 1 d R U . . .
C77 C 0.8991(3) 0.08684(18) 0.4758(3) 0.0729(18) Uani 1 1 d . U . . .
H77A H 0.920415 0.104814 0.468976 0.109 Uiso 1 1 d R U . . .
H77B H 0.923575 0.073094 0.504198 0.109 Uiso 1 1 d R U . . .
H77C H 0.869081 0.094759 0.488260 0.109 Uiso 1 1 d R U . . .
C78 C 0.9176(3) -0.00356(16) 0.4875(2) 0.0631(16) Uani 1 1 d . U . . .
H78A H 0.901776 -0.006294 0.517249 0.095 Uiso 1 1 d R U . . .
H78B H 0.939606 0.015987 0.493614 0.095 Uiso 1 1 d R U . . .
H78C H 0.941341 -0.021755 0.486919 0.095 Uiso 1 1 d R U . . .
C79 C 0.7119(3) -0.00547(18) 0.3558(3) 0.0748(19) Uani 1 1 d . U . . .
H79A H 0.691806 0.002817 0.379585 0.112 Uiso 1 1 d R U . . .
H79B H 0.700435 -0.027444 0.345556 0.112 Uiso 1 1 d R U . . .
H79C H 0.703434 0.007591 0.322519 0.112 Uiso 1 1 d R U . . .
C80 C 0.9099(4) -0.0939(2) 0.4366(3) 0.089(2) Uani 1 1 d . U . . .
H80A H 0.918759 -0.086977 0.474931 0.133 Uiso 1 1 d R U . . .
H80B H 0.943042 -0.103113 0.431187 0.133 Uiso 1 1 d R U . . .
H80C H 0.880372 -0.109835 0.428202 0.133 Uiso 1 1 d R U . . .
C81 C 0.6064(5) 0.3196(3) 0.1545(5) 0.132(4) Uani 1 1 d . U . . .
H81A H 0.611916 0.327186 0.191976 0.198 Uiso 1 1 d R U . . .
H81B H 0.581115 0.333925 0.127976 0.198 Uiso 1 1 d R U . . .
H81C H 0.642182 0.319060 0.147944 0.198 Uiso 1 1 d R U . . .
C82 C 0.4893(3) 0.2193(2) 0.1709(4) 0.094(2) Uani 1 1 d . U . . .
H82A H 0.468215 0.231959 0.189164 0.141 Uiso 1 1 d R U . . .
H82B H 0.510612 0.202989 0.196351 0.141 Uiso 1 1 d R U . . .
H82C H 0.463753 0.209014 0.138240 0.141 Uiso 1 1 d R U . . .
C83 C 0.7174(4) 0.2791(2) 0.2733(4) 0.101(3) Uani 1 1 d . U . . .
H83A H 0.696578 0.279588 0.299279 0.151 Uiso 1 1 d R U . . .
H83B H 0.721924 0.300763 0.261533 0.151 Uiso 1 1 d R U . . .
H83C H 0.753980 0.269632 0.291179 0.151 Uiso 1 1 d R U . . .
C84 C 0.7617(3) 0.29057(17) 0.1431(3) 0.0718(18) Uani 1 1 d . U . . .
H84A H 0.801343 0.286651 0.160980 0.108 Uiso 1 1 d R U . . .
H84B H 0.747079 0.302556 0.168058 0.108 Uiso 1 1 d R U . . .
H84C H 0.756134 0.302824 0.109281 0.108 Uiso 1 1 d R U . . .
C85 C 0.7596(4) 0.1687(2) 0.1402(4) 0.096(2) Uani 1 1 d . U . . .
H85A H 0.799760 0.170686 0.158219 0.144 Uiso 1 1 d R U . . .
H85B H 0.752349 0.157340 0.105215 0.144 Uiso 1 1 d R U . . .
H85C H 0.743560 0.156791 0.164107 0.144 Uiso 1 1 d R U . . .
C86 C 0.7517(4) 0.2790(3) -0.0149(4) 0.123(3) Uani 1 1 d . U . . .
H86A H 0.770494 0.263845 -0.031828 0.185 Uiso 1 1 d R U . . .
H86B H 0.779341 0.290368 0.014873 0.185 Uiso 1 1 d R U . . .
H86C H 0.730771 0.294275 -0.042764 0.185 Uiso 1 1 d R U . . .
C87 C 0.6996(3) 0.19169(16) -0.0361(3) 0.0592(15) Uani 1 1 d . U . . .
C88 C 0.6303(4) 0.3098(3) 0.0360(5) 0.129(4) Uani 1 1 d . U . . .
H88A H 0.644851 0.297155 0.069706 0.194 Uiso 1 1 d R U . . .
H88B H 0.604098 0.325588 0.040864 0.194 Uiso 1 1 d R U . . .
H88C H 0.660951 0.320546 0.028193 0.194 Uiso 1 1 d R U . . .
C89 C 0.5302(4) 0.2129(2) -0.0918(4) 0.115(3) Uani 1 1 d . U . . .
H89A H 0.498854 0.205668 -0.079249 0.173 Uiso 1 1 calc R U . . .
H89B H 0.558062 0.195381 -0.086002 0.173 Uiso 1 1 calc R U . . .
H89C H 0.515586 0.218401 -0.131819 0.173 Uiso 1 1 calc R U . . .
C90 C 0.4788(4) 0.3319(2) 0.0199(4) 0.102(3) Uani 1 1 d . U . . .
H90A H 0.449014 0.330275 -0.015512 0.153 Uiso 1 1 d R U . . .
H90B H 0.505225 0.348308 0.017541 0.153 Uiso 1 1 d R U . . .
H90C H 0.463101 0.337564 0.048722 0.153 Uiso 1 1 d R U . . .
C91 C 0.0404(3) 0.1571(2) 0.0605(4) 0.095(2) Uani 1 1 d . U . . .
H91A H 0.008976 0.156521 0.026151 0.143 Uiso 1 1 d R U . . .
H91B H 0.048943 0.179202 0.072090 0.143 Uiso 1 1 d R U . . .
H91C H 0.030919 0.145379 0.089114 0.143 Uiso 1 1 d R U . . .
C92 C 0.1604(5) 0.1079(3) -0.0502(4) 0.119(3) Uani 1 1 d . U . . .
H92A H 0.178143 0.125006 -0.064297 0.178 Uiso 1 1 d R U . . .
H92B H 0.131260 0.098118 -0.080753 0.178 Uiso 1 1 d R U . . .
H92C H 0.188170 0.091868 -0.032028 0.178 Uiso 1 1 d R U . . .
C93 C 0.0027(3) 0.0648(2) 0.0678(3) 0.093(2) Uani 1 1 d . U . . .
H93A H -0.021656 0.081623 0.073112 0.139 Uiso 1 1 d R U . . .
H93B H 0.002464 0.046874 0.092089 0.139 Uiso 1 1 d R U . . .
H93C H -0.010588 0.057685 0.029430 0.139 Uiso 1 1 d R U . . .
C94 C 0.0855(3) 0.10113(18) 0.2092(3) 0.0693(18) Uani 1 1 d . U . . .
H94A H 0.082126 0.088078 0.239546 0.104 Uiso 1 1 d R U . . .
H94B H 0.051559 0.099336 0.177560 0.104 Uiso 1 1 d R U . . .
H94C H 0.091299 0.123366 0.221012 0.104 Uiso 1 1 d R U . . .
C95 C 0.2301(4) 0.01787(19) 0.2025(4) 0.095(2) Uani 1 1 d . U . . .
H95A H 0.270095 0.021634 0.218171 0.143 Uiso 1 1 d R U . . .
H95B H 0.222454 0.005123 0.168907 0.143 Uiso 1 1 d R U . . .
H95C H 0.217171 0.006466 0.229251 0.143 Uiso 1 1 d R U . . .
C96 C 0.2374(4) 0.1327(2) 0.3383(3) 0.102(3) Uani 1 1 d . U . . .
H96A H 0.269345 0.119647 0.358443 0.153 Uiso 1 1 d R U . . .
H96B H 0.205021 0.126357 0.348274 0.153 Uiso 1 1 d R U . . .
H96C H 0.245836 0.155145 0.347797 0.153 Uiso 1 1 d R U . . .
C97 C 0.1488(3) 0.1739(2) 0.1879(3) 0.086(2) Uani 1 1 d . U . . .
H97A H 0.127893 0.193810 0.177995 0.129 Uiso 1 1 d R U . . .
H97B H 0.145773 0.165942 0.222664 0.129 Uiso 1 1 d R U . . .
H97C H 0.133621 0.158174 0.158844 0.129 Uiso 1 1 d R U . . .
C98 C 0.3587(3) 0.1754(2) 0.1886(3) 0.085(2) Uani 1 1 d . U . . .
H98A H 0.376843 0.187547 0.222261 0.127 Uiso 1 1 d R U . . .
H98B H 0.360512 0.187466 0.156616 0.127 Uiso 1 1 d R U . . .
H98C H 0.377710 0.155017 0.190320 0.127 Uiso 1 1 d R U . . .
C99 C 0.1304(4) 0.22951(19) 0.0695(4) 0.095(2) Uani 1 1 d . U . . .
H99A H 0.122250 0.234251 0.103408 0.143 Uiso 1 1 d R U . . .
H99B H 0.095568 0.227589 0.038817 0.143 Uiso 1 1 d R U . . .
H99C H 0.152716 0.246704 0.061815 0.143 Uiso 1 1 d R U . . .
C100 C 0.4546(3) -0.20059(18) 0.4446(3) 0.0745(19) Uani 1 1 d . U . . .
H10A H 0.419715 -0.197136 0.452000 0.112 Uiso 1 1 d R U . . .
H10B H 0.485391 -0.191822 0.474911 0.112 Uiso 1 1 d R U . . .
H10C H 0.460409 -0.223414 0.441344 0.112 Uiso 1 1 d R U . . .
C101 C 0.4567(4) -0.1905(3) 0.2427(4) 0.113(3) Uani 1 1 d . U . . .
H10D H 0.451201 -0.213417 0.236975 0.169 Uiso 1 1 d R U . . .
H10E H 0.492658 -0.184485 0.239515 0.169 Uiso 1 1 d R U . . .
H10F H 0.427079 -0.179097 0.214884 0.169 Uiso 1 1 d R U . . .
C102 C 0.6116(4) -0.1846(2) 0.4798(4) 0.123(3) Uani 1 1 d . U . . .
H10G H 0.594669 -0.204886 0.484029 0.184 Uiso 1 1 d R U . . .
H10H H 0.625871 -0.174045 0.515731 0.184 Uiso 1 1 d R U . . .
H10I H 0.642083 -0.188310 0.465273 0.184 Uiso 1 1 d R U . . .
C103 C 0.5355(3) -0.1143(2) 0.5366(3) 0.079(2) Uani 1 1 d . U . . .
H10J H 0.546799 -0.136663 0.541123 0.119 Uiso 1 1 d R U . . .
H10K H 0.500442 -0.111788 0.544158 0.119 Uiso 1 1 d R U . . .
H10L H 0.564139 -0.101239 0.562393 0.119 Uiso 1 1 d R U . . .
C104 C 0.5812(3) -0.05444(19) 0.3732(3) 0.081(2) Uani 1 1 d . U . . .
H10M H 0.549163 -0.053402 0.339502 0.122 Uiso 1 1 d R U . . .
H10N H 0.611864 -0.065320 0.365546 0.122 Uiso 1 1 d R U . . .
H10O H 0.592723 -0.032866 0.386362 0.122 Uiso 1 1 d R U . . .
C105 C 0.4351(3) -0.0423(2) 0.5183(3) 0.083(2) Uani 1 1 d . U . . .
H10P H 0.418199 -0.021269 0.508630 0.125 Uiso 1 1 d R U . . .
H10Q H 0.471954 -0.039989 0.545805 0.125 Uiso 1 1 d R U . . .
H10R H 0.411729 -0.055335 0.533505 0.125 Uiso 1 1 d R U . . .
C106 C 0.3921(3) -0.12686(18) 0.4581(3) 0.077(2) Uani 1 1 d . U . . .
H10S H 0.371386 -0.144874 0.465786 0.116 Uiso 1 1 d R U . . .
H10T H 0.407232 -0.114080 0.491557 0.116 Uiso 1 1 d R U . . .
H10U H 0.422535 -0.134763 0.446251 0.116 Uiso 1 1 d R U . . .
C107 C 0.2865(3) -0.05472(18) 0.2855(3) 0.079(2) Uani 1 1 d . U . . .
H17A H 0.249155 -0.058688 0.287048 0.119 Uiso 1 1 d R U . . .
H17B H 0.287147 -0.059123 0.248260 0.119 Uiso 1 1 d R U . . .
H17C H 0.296536 -0.032475 0.294828 0.119 Uiso 1 1 d R U . . .
C108 C 0.2912(3) -0.1895(2) 0.3659(4) 0.095(2) Uani 1 1 d . U . . .
H18A H 0.257102 -0.191329 0.334368 0.143 Uiso 1 1 d R U . . .
H18B H 0.282430 -0.180712 0.397426 0.143 Uiso 1 1 d R U . . .
H18C H 0.307967 -0.210553 0.375442 0.143 Uiso 1 1 d R U . . .
C1S C 0.0959(6) 0.0951(4) 0.3741(6) 0.176(6) Uiso 1 1 d . . . . .
H1S1 H 0.068559 0.079904 0.378400 0.264 Uiso 1 1 d R U . . .
H1S2 H 0.131950 0.090964 0.402061 0.264 Uiso 1 1 d R U . . .
H1S3 H 0.099279 0.092906 0.337391 0.264 Uiso 1 1 d R U . . .
C2S C 0.0357(7) 0.1310(4) 0.4039(7) 0.221(8) Uiso 1 1 d D . . . .
H2S1 H 0.037760 0.115625 0.433182 0.331 Uiso 1 1 d R U . . .
H2S2 H 0.004358 0.125632 0.371133 0.331 Uiso 1 1 d R U . . .
H2S3 H 0.030473 0.152373 0.416430 0.331 Uiso 1 1 d R U . . .
C3S C 0.1348(7) 0.1459(4) 0.4260(7) 0.217(7) Uiso 1 1 d D . . . .
H3S1 H 0.148673 0.163006 0.408102 0.326 Uiso 1 1 d R U . . .
H3S2 H 0.164460 0.130463 0.441776 0.326 Uiso 1 1 d R U . . .
H3S3 H 0.122483 0.154832 0.455286 0.326 Uiso 1 1 d R U . . .
C4S C 0.0648(9) 0.1552(5) 0.3362(8) 0.261(10) Uiso 1 1 d . . . . .
H4S1 H 0.061929 0.176272 0.351312 0.391 Uiso 1 1 d R U . . .
H4S2 H 0.028640 0.149080 0.310262 0.391 Uiso 1 1 d R U . . .
H4S3 H 0.092247 0.155838 0.316961 0.391 Uiso 1 1 d R U . . .
C5S C 0.8989(7) 0.0710(4) 0.8908(6) 0.200(7) Uiso 1 1 d . . . . .
H5S1 H 0.860353 0.063725 0.876355 0.300 Uiso 1 1 d R U . . .
H5S2 H 0.899702 0.094149 0.894531 0.300 Uiso 1 1 d R U . . .
H5S3 H 0.916988 0.061274 0.926847 0.300 Uiso 1 1 d R U . . .
C6S C 0.8914(5) 0.0479(3) 0.7987(5) 0.139(4) Uiso 1 1 d . . . . .
H6S1 H 0.862302 0.035259 0.806128 0.208 Uiso 1 1 d R U . . .
H6S2 H 0.912486 0.034359 0.781615 0.208 Uiso 1 1 d R U . . .
H6S3 H 0.874350 0.065351 0.773678 0.208 Uiso 1 1 d R U . . .
C7S C 0.9554(8) 0.0944(4) 0.8386(7) 0.224(8) Uiso 1 1 d . . . . .
H7S1 H 0.925410 0.110076 0.826708 0.337 Uiso 1 1 d R U . . .
H7S2 H 0.970553 0.090613 0.808630 0.337 Uiso 1 1 d R U . . .
H7S3 H 0.984710 0.102470 0.870869 0.337 Uiso 1 1 d R U . . .
C8S C 0.9783(5) 0.0397(3) 0.8747(5) 0.135(4) Uiso 1 1 d . . . . .
H8S1 H 1.011137 0.049781 0.870144 0.203 Uiso 1 1 d R U . . .
H8S2 H 0.970861 0.019614 0.854490 0.203 Uiso 1 1 d R U . . .
H8S3 H 0.984776 0.035673 0.913910 0.203 Uiso 1 1 d R U . . .
C9S C 0.9119(12) 0.2534(7) 0.3087(11) 0.352(15) Uiso 1 1 d D . . . .
H9S1 H 0.870945 0.256549 0.292585 0.529 Uiso 1 1 d R U . . .
H9S2 H 0.920798 0.242843 0.345407 0.529 Uiso 1 1 d R U . . .
H9S3 H 0.930975 0.274508 0.313202 0.529 Uiso 1 1 d R U . . .
C10S C 0.9911(11) 0.2278(8) 0.2928(13) 0.43(2) Uiso 1 1 d D . . . .
H26A H 1.006179 0.211855 0.273741 0.646 Uiso 1 1 d R U . . .
H26B H 0.998627 0.221322 0.331207 0.646 Uiso 1 1 d R U . . .
H26C H 1.008583 0.248372 0.291672 0.646 Uiso 1 1 d R U . . .
C11S C 0.9107(8) 0.2373(4) 0.2100(8) 0.223(8) Uiso 1 1 d . . . . .
H11A H 0.877547 0.224396 0.192956 0.335 Uiso 1 1 d R U . . .
H11B H 0.938956 0.232249 0.193016 0.335 Uiso 1 1 d R U . . .
H11C H 0.901092 0.259844 0.204695 0.335 Uiso 1 1 d R U . . .
C12S C 0.9119(7) 0.1980(4) 0.2825(7) 0.199(7) Uiso 1 1 d . . . . .
H12A H 0.871529 0.195595 0.267426 0.299 Uiso 1 1 d R U . . .
H12B H 0.924219 0.194110 0.322224 0.299 Uiso 1 1 d R U . . .
H12C H 0.929665 0.182773 0.264749 0.299 Uiso 1 1 d R U . . .
C13S C 0.3020(5) 0.0225(3) 0.5031(5) 0.137(4) Uiso 1 1 d . . . . .
H13A H 0.275345 0.014611 0.520127 0.205 Uiso 1 1 d R U . . .
H13B H 0.324705 0.039274 0.526092 0.205 Uiso 1 1 d R U . . .
H13C H 0.326016 0.005042 0.499463 0.205 Uiso 1 1 d R U . . .
C14S C 0.2236(5) 0.0153(3) 0.4167(4) 0.130(4) Uiso 1 1 d . . . . .
H14A H 0.198068 0.026282 0.384923 0.195 Uiso 1 1 d R U . . .
H14B H 0.204109 0.009510 0.442480 0.195 Uiso 1 1 d R U . . .
H14C H 0.237571 -0.003995 0.404267 0.195 Uiso 1 1 d R U . . .
C15S C 0.3094(4) 0.0397(2) 0.4138(4) 0.096(2) Uiso 1 1 d . . . . .
H15A H 0.321161 0.018302 0.407318 0.144 Uiso 1 1 d R U . . .
H15B H 0.341765 0.052059 0.435090 0.144 Uiso 1 1 d R U . . .
H15C H 0.291344 0.050163 0.378438 0.144 Uiso 1 1 d R U . . .
C16S C 0.2453(4) 0.0709(2) 0.4491(4) 0.107(3) Uiso 1 1 d . . . . .
H16A H 0.236456 0.081624 0.413402 0.161 Uiso 1 1 d R U . . .
H16B H 0.271270 0.083917 0.477538 0.161 Uiso 1 1 d R U . . .
H16C H 0.211166 0.067817 0.458187 0.161 Uiso 1 1 d R U . . .
N1 N 0.5472(2) 0.10480(14) 0.2981(2) 0.0664(15) Uani 1 1 d . . . . .
N2 N 0.54676(19) 0.07823(13) 0.3180(2) 0.0596(13) Uani 1 1 d . . . . .
N3 N 0.2127(3) -0.08497(13) 0.0568(2) 0.0674(15) Uani 1 1 d . . . . .
N4 N 0.1970(3) -0.08312(14) 0.0053(2) 0.0705(15) Uani 1 1 d . . . . .
N5 N 0.6611(2) -0.16916(13) 0.1720(2) 0.0574(12) Uani 1 1 d . . . . .
N6 N 0.3065(2) 0.16440(13) -0.1461(2) 0.0556(12) Uani 1 1 d . . . . .
N1S N 0.0834(5) 0.1314(3) 0.3847(5) 0.168(4) Uiso 1 1 d D . . . .
N2S N 0.9294(4) 0.0616(2) 0.8511(4) 0.115(3) Uiso 1 1 d . . . . .
N3S N 0.9311(11) 0.2335(6) 0.2719(11) 0.311(10) Uiso 1 1 d D . . . .
N4S N 0.2701(3) 0.03725(16) 0.4453(3) 0.0774(16) Uiso 1 1 d . . . . .
O1 O 1.00099(18) -0.04567(11) 0.25181(19) 0.0651(11) Uani 1 1 d . . . . .
O2 O 0.95834(14) -0.03893(9) 0.33813(15) 0.0475(9) Uani 1 1 d . . . . .
O3 O 0.88806(16) -0.05447(9) 0.24483(15) 0.0513(9) Uani 1 1 d . . . . .
O4 O 0.9281(2) -0.10251(10) 0.32560(19) 0.0678(12) Uani 1 1 d . . . . .
O5 O 0.89047(17) -0.06790(9) 0.40003(16) 0.0536(9) Uani 1 1 d . . . . .
O6 O 0.84356(14) -0.02535(9) 0.32458(14) 0.0437(8) Uani 1 1 d . . . . .
O7 O 0.8199(2) -0.05410(11) 0.45990(18) 0.0708(12) Uani 1 1 d . . . . .
O8 O 0.81599(17) -0.09124(10) 0.29352(17) 0.0570(10) Uani 1 1 d . . . . .
O9 O 0.77237(17) -0.07082(10) 0.35176(18) 0.0613(11) Uani 1 1 d . . . . .
O10 O 0.87426(14) -0.00175(9) 0.43641(14) 0.0456(8) Uani 1 1 d . . . . .
O11 O 0.77032(14) -0.00403(9) 0.38385(15) 0.0493(9) Uani 1 1 d . . . . .
O12 O 0.80722(18) 0.03866(11) 0.47530(16) 0.0599(10) Uani 1 1 d . . . . .
O13 O 0.75471(15) 0.06513(10) 0.37188(16) 0.0528(9) Uani 1 1 d . . . . .
O14 O 0.87641(15) 0.06878(9) 0.42574(15) 0.0491(9) Uani 1 1 d . . . . .
O15 O 0.83805(13) 0.03515(8) 0.33644(14) 0.0409(8) Uani 1 1 d . . . . .
O16 O 0.79782(15) 0.09824(10) 0.32828(17) 0.0532(9) Uani 1 1 d . . . . .
O17 O 0.90547(17) 0.11920(10) 0.36979(18) 0.0618(11) Uani 1 1 d . . . . .
O18 O 0.94997(14) 0.06025(9) 0.35437(14) 0.0438(8) Uani 1 1 d . . . . .
O19 O 0.87532(15) 0.08185(9) 0.27086(15) 0.0471(8) Uani 1 1 d . . . . .
O20 O 0.98578(17) 0.08331(10) 0.26844(18) 0.0616(11) Uani 1 1 d . . . . .
O21 O 0.89164(14) 0.01210(8) 0.27614(14) 0.0409(8) Uani 1 1 d . . . . .
O22 O 0.99577(14) 0.01737(9) 0.28622(15) 0.0471(8) Uani 1 1 d . . . . .
O23 O 0.90981(16) 0.04711(10) 0.18927(15) 0.0525(9) Uani 1 1 d . . . . .
O24 O 0.92221(17) -0.00622(10) 0.18190(15) 0.0532(9) Uani 1 1 d . . . . .
O25 O 0.80727(18) 0.23308(14) 0.0838(2) 0.0821(14) Uani 1 1 d . . . . .
O26 O 0.73292(16) 0.26075(9) 0.12965(16) 0.0540(9) Uani 1 1 d . . . . .
O27 O 0.73594(16) 0.19971(10) 0.13002(17) 0.0575(10) Uani 1 1 d . . . . .
O28 O 0.78837(17) 0.23210(13) 0.2319(2) 0.0764(13) Uani 1 1 d . . . . .
O29 O 0.70156(15) 0.19171(10) 0.22709(17) 0.0553(10) Uani 1 1 d . . . . .
O30 O 0.61744(16) 0.20599(10) 0.23398(17) 0.0564(10) Uani 1 1 d . . . . .
O31 O 0.68786(17) 0.26069(11) 0.22496(16) 0.0605(11) Uani 1 1 d . . . . .
O32 O 0.63487(14) 0.22939(9) 0.13713(15) 0.0457(8) Uani 1 1 d . . . . .
O33 O 0.5926(2) 0.26785(12) 0.25574(18) 0.0701(12) Uani 1 1 d . . . . .
O34 O 0.58304(16) 0.28886(9) 0.14934(16) 0.0542(9) Uani 1 1 d . . . . .
O35 O 0.52703(15) 0.23953(10) 0.15449(16) 0.0517(9) Uani 1 1 d . . . . .
O36 O 0.55429(14) 0.24686(9) 0.05262(15) 0.0470(8) Uani 1 1 d . . . . .
O37 O 0.46950(18) 0.29837(11) 0.12451(19) 0.0665(11) Uani 1 1 d . . . . .
O38 O 0.44064(16) 0.24820(10) 0.04978(16) 0.0563(10) Uani 1 1 d . . . . .
O39 O 0.50581(16) 0.30195(10) 0.03199(17) 0.0553(10) Uani 1 1 d . . . . .
O40 O 0.45333(16) 0.24602(11) -0.03429(16) 0.0589(10) Uani 1 1 d . . . . .
O41 O 0.49220(19) 0.29697(12) -0.07970(19) 0.0705(12) Uani 1 1 d . . . . .
O42 O 0.60174(15) 0.28953(9) -0.00936(16) 0.0524(9) Uani 1 1 d . . . . .
O43 O 0.55571(16) 0.24002(10) -0.06104(16) 0.0544(9) Uani 1 1 d . . . . .
O44 O 0.64690(14) 0.22907(9) 0.04166(15) 0.0476(9) Uani 1 1 d . . . . .
O45 O 0.63607(19) 0.27270(12) -0.09759(19) 0.0743(13) Uani 1 1 d . . . . .
O46 O 0.71502(16) 0.26293(11) 0.00742(18) 0.0612(11) Uani 1 1 d . . . . .
O47 O 0.66014(17) 0.21098(11) -0.06224(17) 0.0602(10) Uani 1 1 d . . . . .
O48 O 0.73041(17) 0.19349(11) 0.01514(17) 0.0614(11) Uani 1 1 d . . . . .
O49 O 0.02545(17) 0.10060(11) -0.02735(18) 0.0669(11) Uani 1 1 d . . . . .
O50 O 0.08781(15) 0.14220(9) 0.05211(16) 0.0522(9) Uani 1 1 d . . . . .
O51 O 0.13646(17) 0.11969(9) -0.01156(15) 0.0517(9) Uani 1 1 d . . . . .
O52 O 0.09462(19) 0.18345(11) -0.03115(18) 0.0673(12) Uani 1 1 d . . . . .
O53 O 0.20744(14) 0.14498(8) 0.09407(14) 0.0423(8) Uani 1 1 d . . . . .
O54 O 0.15994(16) 0.19994(9) 0.07577(16) 0.0521(9) Uani 1 1 d . . . . .
O55 O 0.20821(16) 0.17474(10) -0.00415(15) 0.0536(9) Uani 1 1 d . . . . .
O56 O 0.27333(16) 0.19539(10) 0.07221(15) 0.0513(9) Uani 1 1 d . . . . .
O57 O 0.25018(18) 0.23010(10) 0.15389(17) 0.0613(10) Uani 1 1 d . . . . .
O58 O 0.20718(15) 0.17956(9) 0.19498(15) 0.0479(9) Uani 1 1 d . . . . .
O59 O 0.30258(14) 0.16954(9) 0.18390(15) 0.0481(9) Uani 1 1 d . . . . .
O60 O 0.2981(2) 0.17919(11) 0.29167(17) 0.0681(12) Uani 1 1 d . . . . .
O61 O 0.23297(14) 0.11327(8) 0.18419(14) 0.0429(8) Uani 1 1 d . . . . .
O62 O 0.22558(17) 0.12814(10) 0.28012(15) 0.0561(10) Uani 1 1 d . . . . .
O63 O 0.33839(15) 0.12047(10) 0.26876(16) 0.0528(9) Uani 1 1 d . . . . .
O64 O 0.29354(15) 0.07461(10) 0.27720(16) 0.0540(10) Uani 1 1 d . . . . .
O65 O 0.19410(17) 0.06595(12) 0.29691(17) 0.0657(12) Uani 1 1 d . . . . .
O66 O 0.20182(15) 0.04749(9) 0.19135(16) 0.0508(9) Uani 1 1 d . . . . .
O67 O 0.13174(14) 0.09040(9) 0.19422(15) 0.0485(9) Uani 1 1 d . . . . .
O68 O 0.08993(18) 0.02838(11) 0.16015(18) 0.0661(11) Uani 1 1 d . . . . .
O69 O 0.13725(17) 0.02399(10) 0.07851(16) 0.0546(10) Uani 1 1 d . . . . .
O70 O 0.10678(18) 0.05389(9) -0.00095(16) 0.0572(10) Uani 1 1 d . . . . .
O71 O 0.05879(15) 0.07658(10) 0.08043(16) 0.0548(10) Uani 1 1 d . . . . .
O72 O 0.16347(14) 0.09000(8) 0.09605(14) 0.0415(8) Uani 1 1 d . . . . .
O73 O 0.37327(19) -0.22247(10) 0.31562(19) 0.0647(11) Uani 1 1 d . . . . .
O74 O 0.32993(16) -0.16894(9) 0.35261(17) 0.0533(9) Uani 1 1 d . . . . .
O75 O 0.33900(17) -0.17302(9) 0.24301(16) 0.0553(10) Uani 1 1 d . . . . .
O76 O 0.29143(16) -0.12803(10) 0.25134(16) 0.0538(9) Uani 1 1 d . . . . .
O77 O 0.39766(14) -0.13125(8) 0.32943(15) 0.0458(8) Uani 1 1 d . . . . .
O78 O 0.24944(17) -0.12176(11) 0.33786(18) 0.0622(11) Uani 1 1 d . . . . .
O79 O 0.35520(16) -0.10707(9) 0.41436(15) 0.0516(9) Uani 1 1 d . . . . .
O80 O 0.32565(15) -0.07485(9) 0.32495(15) 0.0505(9) Uani 1 1 d . . . . .
O81 O 0.44445(15) -0.08089(9) 0.37990(15) 0.0467(8) Uani 1 1 d . . . . .
O82 O 0.32528(17) -0.04431(11) 0.42332(18) 0.0633(11) Uani 1 1 d . . . . .
O83 O 0.39366(15) -0.01950(9) 0.36915(16) 0.0507(9) Uani 1 1 d . . . . .
O84 O 0.43863(16) -0.05670(10) 0.47038(15) 0.0542(9) Uani 1 1 d . . . . .
O85 O 0.48840(16) -0.01873(9) 0.40240(16) 0.0519(9) Uani 1 1 d . . . . .
O86 O 0.55169(18) -0.03990(12) 0.50708(17) 0.0672(12) Uani 1 1 d . . . . .
O87 O 0.56632(16) -0.07139(10) 0.41491(16) 0.0550(10) Uani 1 1 d . . . . .
O88 O 0.52897(17) -0.10381(10) 0.47926(16) 0.0592(10) Uani 1 1 d . . . . .
O89 O 0.63984(19) -0.11394(12) 0.49173(19) 0.0739(12) Uani 1 1 d . . . . .
O90 O 0.50352(14) -0.12824(9) 0.36701(15) 0.0480(9) Uani 1 1 d . . . . .
O91 O 0.61906(17) -0.12488(11) 0.38066(18) 0.0632(11) Uani 1 1 d . . . . .
O92 O 0.56977(17) -0.16469(10) 0.44329(18) 0.0626(11) Uani 1 1 d . . . . .
O93 O 0.57600(17) -0.16739(10) 0.32864(18) 0.0593(10) Uani 1 1 d . . . . .
O94 O 0.5387(2) -0.21909(11) 0.3749(2) 0.0788(13) Uani 1 1 d . . . . .
O95 O 0.45208(15) -0.18498(10) 0.39425(16) 0.0533(9) Uani 1 1 d . . . . .
O96 O 0.45601(17) -0.18232(10) 0.29651(16) 0.0548(10) Uani 1 1 d . . . . .
P1 P 0.84194(5) 0.00741(3) 0.29753(5) 0.0394(3) Uani 1 1 d . . . . .
P2 P 0.60570(5) 0.22476(3) 0.07457(6) 0.0429(3) Uani 1 1 d . . . . .
P3 P 0.21599(5) 0.11127(3) 0.12063(6) 0.0391(3) Uani 1 1 d . . . . .
P4 P 0.44928(6) -0.10921(3) 0.34220(6) 0.0434(3) Uani 1 1 d . . . . .
V1 V 0.81810(4) 0.03398(2) 0.41618(4) 0.0425(2) Uani 1 1 d . . . . .
V2 V 0.88007(4) 0.08387(2) 0.35097(4) 0.0437(2) Uani 1 1 d . . . . .
V3 V 0.94298(4) 0.05570(2) 0.27400(4) 0.0432(2) Uani 1 1 d . . . . .
V4 V 0.20920(4) 0.08307(2) 0.24646(4) 0.0465(2) Uani 1 1 d . . . . .
V5 V 0.38966(4) -0.18449(2) 0.32238(4) 0.0490(2) Uani 1 1 d . . . . .
V6 V 0.95216(4) -0.02374(2) 0.26168(4) 0.0453(2) Uani 1 1 d . . . . .
V7 V 0.37204(4) -0.06087(2) 0.40144(4) 0.0473(2) Uani 1 1 d . . . . .
V8 V 0.12419(4) 0.05504(2) 0.13857(4) 0.0471(2) Uani 1 1 d . . . . .
V9 V 0.13954(4) 0.16411(2) 0.01949(4) 0.0463(2) Uani 1 1 d . . . . .
V10 V 0.23610(4) 0.19337(2) 0.13329(4) 0.0447(2) Uani 1 1 d . . . . .
V11 V 0.50726(4) 0.27523(2) 0.09932(4) 0.0488(2) Uani 1 1 d . . . . .
V12 V 0.52272(4) 0.27462(2) -0.02646(4) 0.0496(2) Uani 1 1 d . . . . .
V13 V 0.27275(4) 0.15294(2) 0.24246(4) 0.0470(2) Uani 1 1 d . . . . .
V14 V 0.31377(4) -0.12179(2) 0.33630(4) 0.0469(2) Uani 1 1 d . . . . .
V15 V 0.74078(4) 0.23057(3) 0.07108(4) 0.0544(3) Uani 1 1 d . . . . .
V16 V 0.82648(4) -0.03953(2) 0.40380(4) 0.0476(2) Uani 1 1 d . . . . .
V17 V 0.51192(4) -0.05842(2) 0.45369(4) 0.0500(2) Uani 1 1 d . . . . .
V18 V 0.60459(4) 0.25207(2) 0.20233(4) 0.0497(2) Uani 1 1 d . . . . .
V19 V 0.72561(4) 0.22983(3) 0.18730(4) 0.0523(2) Uani 1 1 d . . . . .
V20 V 0.58216(4) -0.11690(3) 0.44049(4) 0.0537(2) Uani 1 1 d . . . . .
V21 V 0.51934(4) -0.18131(3) 0.36904(5) 0.0550(3) Uani 1 1 d . . . . .
V22 V 0.89410(4) -0.06950(2) 0.32125(4) 0.0469(2) Uani 1 1 d . . . . .
V23 V 0.08489(4) 0.09811(2) 0.02203(4) 0.0488(2) Uani 1 1 d . . . . .
V24 V 0.63546(4) 0.25454(3) -0.04123(4) 0.0530(2) Uani 1 1 d . . . . .

loop_
_atom_site_aniso_label
_atom_site_aniso_U_11
_atom_site_aniso_U_22
_atom_site_aniso_U_33
_atom_site_aniso_U_23
_atom_site_aniso_U_13
_atom_site_aniso_U_12
C1 0.043(3) 0.052(3) 0.047(3) 0.012(2) 0.012(2) -0.003(2)
C2 0.041(3) 0.051(3) 0.049(3) 0.003(2) 0.011(2) -0.005(2)
C3 0.039(3) 0.054(3) 0.064(4) 0.009(3) 0.016(3) -0.006(2)
C4 0.033(3) 0.065(4) 0.068(4) 0.012(3) 0.015(3) -0.005(2)
C5 0.035(3) 0.053(3) 0.064(4) 0.015(3) 0.017(2) 0.002(2)
C6 0.045(3) 0.049(3) 0.047(3) 0.004(2) 0.018(2) -0.003(2)
C7 0.036(3) 0.063(4) 0.046(3) 0.002(2) 0.014(2) -0.008(2)
C8 0.043(3) 0.049(3) 0.049(3) 0.004(2) 0.016(2) -0.002(2)
C9 0.037(3) 0.055(4) 0.084(4) 0.008(3) 0.019(3) 0.001(2)
C10 0.040(3) 0.063(4) 0.067(4) 0.013(3) 0.021(3) 0.007(2)
C11 0.038(3) 0.060(4) 0.060(4) 0.008(3) 0.017(2) 0.001(2)
C12 0.034(3) 0.061(4) 0.066(4) 0.004(3) 0.020(2) -0.002(2)
C13 0.037(3) 0.058(4) 0.059(3) 0.006(3) 0.021(2) 0.003(2)
C14 0.035(3) 0.057(4) 0.088(4) 0.014(3) 0.022(3) 0.000(2)
C15 0.044(3) 0.055(3) 0.048(3) 0.000(2) 0.010(2) -0.001(2)
C16 0.038(3) 0.053(3) 0.061(4) 0.000(3) 0.016(2) 0.002(2)
C17 0.041(3) 0.056(4) 0.057(4) -0.004(3) 0.017(3) -0.005(2)
C18 0.048(3) 0.055(4) 0.055(4) 0.001(3) 0.015(3) 0.006(3)
C19 0.070(4) 0.055(4) 0.057(4) -0.004(3) 0.015(3) 0.018(3)
C20 0.067(4) 0.057(4) 0.057(4) 0.002(3) 0.024(3) 0.018(3)
C21 0.059(4) 0.069(4) 0.052(4) -0.004(3) 0.017(3) 0.010(3)
C22 0.052(3) 0.059(4) 0.055(4) -0.006(3) 0.023(3) 0.008(3)
C23 0.050(3) 0.048(3) 0.058(4) 0.003(3) 0.015(3) 0.008(2)
C24 0.073(4) 0.062(4) 0.041(3) 0.000(3) 0.019(3) 0.019(3)
C25 0.064(4) 0.060(4) 0.041(3) -0.001(3) 0.016(3) 0.010(3)
C26 0.050(3) 0.052(3) 0.049(3) -0.006(2) 0.018(2) -0.002(2)
C27 0.048(3) 0.045(3) 0.054(4) 0.005(2) 0.021(3) 0.004(2)
C28 0.058(3) 0.053(3) 0.046(3) 0.003(3) 0.021(3) 0.000(3)
C29 0.065(4) 0.057(4) 0.052(4) -0.006(3) 0.023(3) 0.013(3)
C30 0.049(3) 0.044(3) 0.059(4) -0.003(3) 0.016(3) -0.003(2)
C31 0.040(3) 0.057(4) 0.068(4) -0.004(3) 0.025(3) -0.001(2)
C32 0.037(3) 0.047(3) 0.058(3) 0.002(2) 0.019(2) -0.001(2)
C33 0.044(3) 0.047(3) 0.056(3) -0.005(2) 0.019(2) -0.005(2)
C34 0.052(3) 0.052(3) 0.047(3) -0.004(2) 0.021(2) -0.011(2)
C35 0.050(3) 0.059(4) 0.060(4) -0.007(3) 0.027(3) -0.013(3)
C36 0.049(3) 0.049(3) 0.056(4) -0.010(3) 0.015(3) -0.009(2)
C37 0.044(3) 0.048(3) 0.063(4) -0.003(3) 0.018(3) -0.007(2)
C38 0.057(4) 0.055(4) 0.062(4) -0.006(3) 0.027(3) -0.017(3)
C39 0.052(3) 0.049(3) 0.053(4) 0.003(3) 0.025(3) -0.003(2)
C40 0.048(3) 0.050(3) 0.054(3) -0.004(2) 0.023(3) -0.004(2)
C41 0.050(3) 0.069(4) 0.057(4) -0.010(3) 0.025(3) -0.019(3)
C42 0.053(3) 0.061(4) 0.050(3) -0.009(3) 0.018(3) -0.015(3)
C43 0.052(3) 0.065(4) 0.052(4) -0.006(3) 0.020(3) -0.006(3)
C44 0.039(3) 0.058(4) 0.064(4) -0.010(3) 0.014(3) -0.003(2)
C45 0.044(3) 0.071(4) 0.047(3) -0.007(3) 0.017(2) -0.004(3)
C46 0.036(3) 0.065(4) 0.050(3) -0.009(3) 0.015(2) -0.002(2)
C47 0.125(2) 0.124(2) 0.126(2) 0.0016(16) 0.0317(16) -0.0039(16)
C48 0.130(2) 0.128(2) 0.132(2) 0.0027(16) 0.0273(16) -0.0027(16)
C49 0.133(2) 0.130(2) 0.136(2) 0.0033(16) 0.0250(16) -0.0021(16)
C50 0.133(2) 0.132(2) 0.137(2) 0.0021(16) 0.0253(16) -0.0037(16)
C51 0.132(2) 0.131(2) 0.136(2) 0.0010(16) 0.0255(16) -0.0057(16)
C52 0.129(2) 0.128(2) 0.131(2) 0.0014(16) 0.0280(16) -0.0054(16)
C53 0.214(3) 0.213(3) 0.219(3) -0.0006(17) 0.070(2) -0.0020(16)
C54 0.215(3) 0.214(3) 0.222(3) -0.0002(17) 0.0702(19) -0.0028(16)
C55 0.217(3) 0.215(4) 0.224(3) 0.0004(17) 0.0700(19) -0.0030(15)
C56 0.217(3) 0.215(3) 0.225(3) 0.0002(17) 0.069(2) -0.0025(16)
C57 0.218(3) 0.215(3) 0.226(3) 0.0000(17) 0.0675(19) -0.0019(16)
C58 0.216(3) 0.214(4) 0.223(3) -0.0001(17) 0.0679(19) -0.0021(15)
C59 0.190(3) 0.192(3) 0.196(3) 0.0010(17) 0.0694(18) 0.0031(16)
C60 0.190(3) 0.194(3) 0.199(3) 0.0004(17) 0.0690(18) 0.0024(15)
C61 0.190(3) 0.195(3) 0.201(3) 0.0004(17) 0.0691(18) 0.0029(16)
C62 0.191(3) 0.196(3) 0.203(3) 0.0017(17) 0.0690(18) 0.0041(16)
C63 0.192(3) 0.195(3) 0.203(3) 0.0025(17) 0.0696(18) 0.0051(15)
C64 0.192(3) 0.194(3) 0.200(3) 0.0026(17) 0.0695(18) 0.0042(16)
C65 0.124(2) 0.124(2) 0.117(2) 0.0065(15) 0.0481(15) 0.0039(16)
C66 0.129(2) 0.130(2) 0.119(2) 0.0065(15) 0.0501(16) 0.0053(15)
C67 0.133(2) 0.133(2) 0.120(2) 0.0071(16) 0.0506(16) 0.0060(15)
C68 0.135(2) 0.134(2) 0.122(2) 0.0086(15) 0.0482(15) 0.0061(16)
C69 0.132(2) 0.131(2) 0.122(2) 0.0096(15) 0.0465(16) 0.0068(15)
C70 0.128(2) 0.127(2) 0.120(2) 0.0086(16) 0.0465(16) 0.0056(15)
C71 0.073(4) 0.081(4) 0.075(4) 0.011(3) 0.007(3) -0.003(3)
C72 0.124(5) 0.110(5) 0.080(4) -0.014(4) 0.036(4) -0.035(4)
C73 0.059(3) 0.077(4) 0.114(4) -0.006(3) 0.039(3) 0.002(3)
C74 0.047(2) 0.054(2) 0.052(2) 0.002(2) 0.0217(19) 0.0024(19)
C75 0.063(3) 0.083(4) 0.071(4) 0.004(3) 0.024(3) 0.013(3)
C76 0.083(4) 0.086(4) 0.078(4) 0.021(3) 0.029(3) 0.023(3)
C77 0.078(4) 0.076(4) 0.064(4) -0.015(3) 0.021(3) -0.019(3)
C78 0.052(3) 0.066(3) 0.061(3) -0.001(3) 0.005(3) 0.003(3)
C79 0.051(3) 0.079(4) 0.089(4) 0.000(3) 0.015(3) -0.010(3)
C80 0.114(5) 0.086(4) 0.076(4) 0.020(3) 0.042(4) 0.016(4)
C81 0.133(6) 0.103(5) 0.139(6) 0.013(4) 0.015(4) -0.024(5)
C82 0.075(4) 0.091(4) 0.114(5) 0.027(4) 0.028(4) -0.009(3)
C83 0.087(4) 0.111(5) 0.098(5) -0.036(4) 0.021(4) -0.012(4)
C84 0.067(4) 0.073(4) 0.076(4) -0.008(3) 0.025(3) -0.022(3)
C85 0.105(5) 0.087(4) 0.097(4) 0.008(4) 0.035(4) 0.019(4)
C86 0.101(5) 0.138(6) 0.136(5) 0.028(4) 0.047(4) -0.020(4)
C87 0.057(2) 0.063(3) 0.062(3) 0.001(2) 0.025(2) 0.003(2)
C88 0.111(5) 0.133(6) 0.143(6) -0.011(5) 0.042(4) -0.005(5)
C89 0.097(5) 0.124(5) 0.128(5) -0.050(4) 0.041(4) -0.009(4)
C90 0.106(5) 0.091(5) 0.111(5) 0.004(4) 0.038(4) 0.031(4)
C91 0.080(4) 0.102(5) 0.118(5) -0.012(4) 0.050(4) 0.011(4)
C92 0.143(6) 0.117(5) 0.121(5) -0.024(4) 0.077(4) -0.020(4)
C93 0.068(4) 0.109(5) 0.098(4) 0.016(4) 0.024(3) -0.025(3)
C94 0.056(3) 0.081(4) 0.080(4) -0.008(3) 0.036(3) 0.004(3)
C95 0.088(4) 0.070(4) 0.108(5) -0.007(4) 0.003(4) 0.010(3)
C96 0.126(5) 0.101(5) 0.089(4) 0.003(4) 0.048(4) -0.013(4)
C97 0.074(4) 0.099(5) 0.093(4) 0.003(4) 0.040(3) 0.018(3)
C98 0.060(4) 0.101(5) 0.093(4) 0.020(4) 0.025(3) -0.008(3)
C99 0.094(4) 0.067(4) 0.106(5) -0.007(4) 0.006(4) 0.012(3)
C100 0.076(4) 0.078(4) 0.075(4) 0.019(3) 0.032(3) -0.007(3)
C101 0.107(5) 0.134(6) 0.106(5) -0.017(4) 0.048(4) -0.003(4)
C102 0.111(5) 0.096(5) 0.136(5) 0.013(4) 0.006(4) 0.014(4)
C103 0.085(4) 0.091(4) 0.066(4) 0.018(3) 0.031(3) 0.007(3)
C104 0.083(4) 0.083(4) 0.089(4) 0.005(3) 0.043(3) -0.003(3)
C105 0.083(4) 0.092(4) 0.077(4) -0.020(3) 0.028(3) 0.001(3)
C106 0.086(4) 0.070(4) 0.073(4) 0.016(3) 0.021(3) 0.001(3)
C107 0.072(4) 0.071(4) 0.081(4) 0.006(3) 0.006(3) 0.011(3)
C108 0.085(4) 0.088(4) 0.127(5) 0.012(4) 0.054(4) -0.013(3)
N1 0.039(3) 0.067(4) 0.098(4) 0.026(3) 0.028(3) 0.005(2)
N2 0.038(3) 0.059(3) 0.086(4) 0.023(3) 0.026(2) 0.003(2)
N3 0.087(4) 0.064(4) 0.050(3) 0.005(2) 0.021(3) 0.024(3)
N4 0.089(4) 0.066(4) 0.055(4) 0.000(3) 0.022(3) 0.023(3)
N5 0.051(3) 0.063(3) 0.062(3) -0.014(2) 0.023(2) -0.013(2)
N6 0.055(3) 0.066(3) 0.051(3) -0.009(2) 0.026(2) -0.017(2)
O1 0.062(3) 0.061(3) 0.080(3) 0.003(2) 0.034(2) 0.013(2)
O2 0.0394(19) 0.052(2) 0.047(2) 0.0042(16) 0.0081(16) -0.0047(16)
O3 0.055(2) 0.054(2) 0.044(2) -0.0096(17) 0.0141(17) -0.0107(17)
O4 0.078(3) 0.047(2) 0.084(3) -0.001(2) 0.034(2) 0.004(2)
O5 0.064(3) 0.047(2) 0.054(2) 0.0089(17) 0.0247(19) 0.0042(18)
O6 0.0406(19) 0.044(2) 0.047(2) -0.0064(15) 0.0155(15) -0.0076(15)
O7 0.092(3) 0.068(3) 0.067(3) 0.001(2) 0.048(3) -0.010(2)
O8 0.059(2) 0.058(3) 0.065(3) -0.0238(19) 0.034(2) -0.0240(19)
O9 0.062(3) 0.061(3) 0.072(3) -0.024(2) 0.038(2) -0.029(2)
O10 0.0380(19) 0.052(2) 0.042(2) -0.0010(16) 0.0077(15) 0.0000(15)
O11 0.0347(19) 0.060(2) 0.054(2) -0.0081(17) 0.0142(16) -0.0095(16)
O12 0.066(3) 0.068(3) 0.052(2) -0.0038(19) 0.029(2) -0.003(2)
O13 0.0357(19) 0.060(3) 0.066(3) 0.011(2) 0.0212(17) 0.0072(16)
O14 0.045(2) 0.051(2) 0.051(2) -0.0095(17) 0.0145(16) -0.0077(16)
O15 0.0323(17) 0.048(2) 0.0426(19) -0.0021(15) 0.0128(14) -0.0023(14)
O16 0.0345(19) 0.058(2) 0.076(3) 0.0104(19) 0.0302(18) 0.0036(16)
O17 0.061(3) 0.052(2) 0.080(3) -0.013(2) 0.034(2) -0.0096(19)
O18 0.0333(18) 0.051(2) 0.046(2) -0.0009(16) 0.0116(15) -0.0004(15)
O19 0.043(2) 0.047(2) 0.053(2) 0.0097(16) 0.0186(16) 0.0073(15)
O20 0.053(2) 0.064(3) 0.076(3) 0.002(2) 0.033(2) -0.0083(19)
O21 0.0362(18) 0.045(2) 0.0441(19) -0.0006(15) 0.0169(15) -0.0021(14)
O22 0.0345(18) 0.056(2) 0.055(2) 0.0017(17) 0.0202(16) 0.0007(15)
O23 0.059(2) 0.053(2) 0.046(2) 0.0027(18) 0.0191(18) 0.0032(18)
O24 0.065(3) 0.054(2) 0.042(2) 0.0030(17) 0.0207(18) 0.0075(19)
O25 0.045(3) 0.108(4) 0.093(3) -0.013(3) 0.020(2) -0.004(2)
O26 0.049(2) 0.051(2) 0.063(2) -0.0076(18) 0.0189(18) -0.0123(17)
O27 0.044(2) 0.058(3) 0.067(3) -0.0044(19) 0.0122(18) 0.0036(17)
O28 0.038(2) 0.101(4) 0.081(3) 0.004(3) 0.007(2) -0.009(2)
O29 0.039(2) 0.061(3) 0.067(3) 0.0112(19) 0.0181(18) 0.0011(17)
O30 0.043(2) 0.060(3) 0.067(3) 0.010(2) 0.0188(18) 0.0047(18)
O31 0.049(2) 0.068(3) 0.057(2) -0.017(2) 0.0071(18) -0.0146(19)
O32 0.0362(18) 0.048(2) 0.054(2) 0.0030(16) 0.0158(16) -0.0024(15)
O33 0.075(3) 0.076(3) 0.064(3) -0.014(2) 0.030(2) -0.007(2)
O34 0.053(2) 0.040(2) 0.063(2) -0.0039(17) 0.0098(18) -0.0036(17)
O35 0.042(2) 0.055(2) 0.061(2) -0.0008(18) 0.0203(17) -0.0061(16)
O36 0.0350(18) 0.050(2) 0.058(2) -0.0052(17) 0.0176(16) 0.0011(15)
O37 0.056(3) 0.065(3) 0.082(3) -0.017(2) 0.028(2) 0.009(2)
O38 0.043(2) 0.072(3) 0.055(2) -0.014(2) 0.0173(17) -0.0113(18)
O39 0.052(2) 0.050(2) 0.068(3) 0.0043(18) 0.0252(19) 0.0128(17)
O40 0.043(2) 0.076(3) 0.059(2) -0.012(2) 0.0179(18) -0.0105(19)
O41 0.062(3) 0.076(3) 0.071(3) 0.013(2) 0.018(2) 0.010(2)
O42 0.045(2) 0.049(2) 0.066(2) -0.0083(18) 0.0213(18) -0.0054(16)
O43 0.044(2) 0.063(3) 0.058(2) -0.0114(19) 0.0188(18) -0.0028(17)
O44 0.0324(18) 0.054(2) 0.055(2) -0.0038(17) 0.0133(15) -0.0007(15)
O45 0.066(3) 0.094(4) 0.072(3) 0.020(2) 0.035(2) 0.014(2)
O46 0.044(2) 0.071(3) 0.075(3) 0.006(2) 0.028(2) -0.0059(19)
O47 0.051(2) 0.066(3) 0.061(3) -0.001(2) 0.0144(19) 0.015(2)
O48 0.053(2) 0.075(3) 0.054(3) -0.006(2) 0.0139(19) 0.017(2)
O49 0.051(2) 0.066(3) 0.070(3) 0.001(2) 0.000(2) -0.004(2)
O50 0.039(2) 0.054(2) 0.067(3) -0.0040(18) 0.0211(18) -0.0001(16)
O51 0.062(2) 0.049(2) 0.046(2) -0.0050(17) 0.0209(18) -0.0021(18)
O52 0.062(3) 0.068(3) 0.062(3) 0.008(2) 0.005(2) 0.001(2)
O53 0.0426(19) 0.0387(19) 0.046(2) -0.0009(15) 0.0147(15) -0.0024(14)
O54 0.049(2) 0.039(2) 0.063(2) -0.0033(17) 0.0103(18) 0.0076(16)
O55 0.052(2) 0.062(3) 0.049(2) -0.0026(18) 0.0207(18) -0.0119(18)
O56 0.053(2) 0.063(3) 0.043(2) -0.0043(18) 0.0226(17) -0.0083(18)
O57 0.070(3) 0.046(2) 0.067(3) -0.0072(19) 0.020(2) -0.0062(19)
O58 0.043(2) 0.052(2) 0.050(2) 0.0014(17) 0.0176(16) 0.0013(16)
O59 0.0372(19) 0.054(2) 0.053(2) 0.0039(17) 0.0151(16) -0.0046(16)
O60 0.077(3) 0.063(3) 0.056(3) -0.010(2) 0.009(2) -0.008(2)
O61 0.0369(18) 0.044(2) 0.048(2) 0.0011(15) 0.0147(15) -0.0051(14)
O62 0.065(3) 0.066(3) 0.042(2) -0.0013(18) 0.0238(18) -0.006(2)
O63 0.037(2) 0.057(3) 0.061(2) 0.0080(18) 0.0109(17) -0.0032(16)
O64 0.036(2) 0.057(2) 0.064(2) 0.0150(19) 0.0090(17) -0.0061(16)
O65 0.056(3) 0.088(3) 0.054(2) 0.010(2) 0.0190(19) -0.017(2)
O66 0.047(2) 0.045(2) 0.059(2) 0.0040(17) 0.0158(17) 0.0042(16)
O67 0.0372(19) 0.061(2) 0.052(2) -0.0047(17) 0.0217(16) -0.0003(16)
O68 0.066(3) 0.067(3) 0.072(3) -0.001(2) 0.032(2) -0.019(2)
O69 0.066(3) 0.049(2) 0.048(2) 0.0004(17) 0.0178(18) 0.0017(18)
O70 0.077(3) 0.044(2) 0.049(2) -0.0047(18) 0.018(2) -0.0033(19)
O71 0.0347(19) 0.066(3) 0.061(2) 0.0008(19) 0.0120(17) -0.0109(17)
O72 0.0415(19) 0.042(2) 0.042(2) -0.0001(15) 0.0150(15) -0.0049(14)
O73 0.069(3) 0.043(2) 0.083(3) 0.002(2) 0.026(2) -0.0075(19)
O74 0.051(2) 0.045(2) 0.070(3) 0.0069(18) 0.0287(19) -0.0048(17)
O75 0.061(2) 0.047(2) 0.054(2) 0.0042(17) 0.0117(18) 0.0090(18)
O76 0.049(2) 0.057(2) 0.055(2) -0.0031(18) 0.0166(18) 0.0068(18)
O77 0.0385(19) 0.040(2) 0.060(2) -0.0002(16) 0.0187(16) -0.0048(15)
O78 0.047(2) 0.069(3) 0.076(3) -0.005(2) 0.027(2) -0.0059(19)
O79 0.057(2) 0.049(2) 0.050(2) 0.0006(17) 0.0198(18) -0.0062(17)
O80 0.045(2) 0.049(2) 0.055(2) 0.0084(17) 0.0121(17) 0.0023(16)
O81 0.046(2) 0.044(2) 0.053(2) -0.0024(16) 0.0205(17) -0.0034(15)
O82 0.057(2) 0.064(3) 0.079(3) -0.001(2) 0.035(2) 0.001(2)
O83 0.043(2) 0.044(2) 0.063(2) 0.0044(17) 0.0150(17) -0.0026(16)
O84 0.056(2) 0.062(3) 0.045(2) -0.0062(18) 0.0163(17) -0.0019(18)
O85 0.046(2) 0.047(2) 0.061(2) 0.0072(17) 0.0158(18) -0.0022(16)
O86 0.055(3) 0.080(3) 0.059(3) -0.009(2) 0.008(2) 0.001(2)
O87 0.047(2) 0.059(3) 0.061(2) 0.0032(19) 0.0197(18) -0.0053(18)
O88 0.060(2) 0.064(3) 0.055(2) 0.0134(19) 0.0196(19) 0.010(2)
O89 0.062(3) 0.081(3) 0.076(3) -0.003(2) 0.017(2) 0.002(2)
O90 0.0396(19) 0.048(2) 0.060(2) 0.0001(17) 0.0206(17) -0.0003(15)
O91 0.047(2) 0.071(3) 0.079(3) -0.018(2) 0.031(2) -0.0119(19)
O92 0.047(2) 0.059(3) 0.076(3) 0.012(2) 0.012(2) 0.0071(18)
O93 0.052(2) 0.060(3) 0.075(3) -0.016(2) 0.034(2) -0.0097(19)
O94 0.070(3) 0.059(3) 0.117(4) 0.004(3) 0.045(3) 0.005(2)
O95 0.043(2) 0.056(2) 0.061(2) 0.0091(18) 0.0160(17) -0.0023(17)
O96 0.058(2) 0.057(2) 0.060(2) -0.0073(18) 0.0327(19) -0.0028(18)
P1 0.0308(6) 0.0472(8) 0.0388(7) -0.0025(5) 0.0094(5) -0.0040(5)
P2 0.0342(7) 0.0410(7) 0.0530(8) -0.0062(6) 0.0136(6) -0.0040(5)
P3 0.0338(6) 0.0417(7) 0.0452(8) -0.0001(5) 0.0177(5) 0.0006(5)
P4 0.0412(7) 0.0432(8) 0.0485(8) 0.0024(6) 0.0184(6) -0.0030(5)
V1 0.0360(4) 0.0493(5) 0.0433(5) -0.0031(4) 0.0142(4) -0.0022(4)
V2 0.0329(4) 0.0477(5) 0.0529(5) -0.0027(4) 0.0175(4) -0.0025(3)
V3 0.0373(5) 0.0476(5) 0.0480(5) 0.0001(4) 0.0182(4) -0.0011(4)
V4 0.0376(5) 0.0570(6) 0.0456(5) 0.0058(4) 0.0144(4) -0.0049(4)
V5 0.0447(5) 0.0428(5) 0.0609(6) 0.0041(4) 0.0191(4) -0.0015(4)
V6 0.0438(5) 0.0480(5) 0.0472(5) 0.0025(4) 0.0191(4) 0.0034(4)
V7 0.0459(5) 0.0468(5) 0.0528(6) 0.0014(4) 0.0210(4) -0.0030(4)
V8 0.0431(5) 0.0505(6) 0.0499(6) -0.0006(4) 0.0181(4) -0.0066(4)
V9 0.0427(5) 0.0462(5) 0.0488(5) 0.0006(4) 0.0131(4) -0.0003(4)
V10 0.0473(5) 0.0419(5) 0.0465(5) -0.0029(4) 0.0174(4) -0.0018(4)
V11 0.0420(5) 0.0485(6) 0.0565(6) -0.0085(4) 0.0167(4) 0.0006(4)
V12 0.0393(5) 0.0534(6) 0.0571(6) 0.0001(4) 0.0171(4) 0.0032(4)
V13 0.0441(5) 0.0488(5) 0.0472(5) 0.0004(4) 0.0135(4) -0.0018(4)
V14 0.0429(5) 0.0476(5) 0.0534(6) 0.0008(4) 0.0204(4) -0.0029(4)
V15 0.0372(5) 0.0653(7) 0.0610(6) -0.0047(5) 0.0161(4) -0.0012(4)
V16 0.0503(5) 0.0488(5) 0.0481(5) -0.0063(4) 0.0221(4) -0.0100(4)
V17 0.0456(5) 0.0534(6) 0.0493(6) 0.0028(4) 0.0134(4) -0.0003(4)
V18 0.0458(5) 0.0480(6) 0.0542(6) -0.0059(4) 0.0147(4) -0.0030(4)
V19 0.0383(5) 0.0589(6) 0.0569(6) -0.0024(5) 0.0116(4) -0.0086(4)
V20 0.0444(5) 0.0605(6) 0.0575(6) 0.0013(5) 0.0183(4) 0.0011(4)
V21 0.0446(5) 0.0522(6) 0.0737(7) 0.0023(5) 0.0269(5) -0.0001(4)
V22 0.0480(5) 0.0453(5) 0.0514(6) -0.0030(4) 0.0216(4) -0.0054(4)
V23 0.0443(5) 0.0476(5) 0.0507(6) -0.0011(4) 0.0101(4) -0.0030(4)
V24 0.0429(5) 0.0589(6) 0.0608(6) 0.0018(5) 0.0220(4) 0.0052(4)

loop_
_atom_type_symbol
_atom_type_description
_atom_type_scat_dispersion_real
_atom_type_scat_dispersion_imag
_atom_type_scat_source
C C 0.0033 0.0016 'International Tables Vol C Tables 4.2.6.8 and 6.1.1.4'
H H 0.0000 0.0000 'International Tables Vol C Tables 4.2.6.8 and 6.1.1.4'
N N 0.0061 0.0033 'International Tables Vol C Tables 4.2.6.8 and 6.1.1.4'
O O 0.0106 0.0060 'International Tables Vol C Tables 4.2.6.8 and 6.1.1.4'
P P 0.1023 0.0942 'International Tables Vol C Tables 4.2.6.8 and 6.1.1.4'
S S 0.1246 0.1234 'International Tables Vol C Tables 4.2.6.8 and 6.1.1.4'
V V 0.3005 0.5294 'International Tables Vol C Tables 4.2.6.8 and 6.1.1.4'

loop_
_geom_angle_atom_site_label_1
_geom_angle_atom_site_label_2
_geom_angle_atom_site_label_3
_geom_angle
_geom_angle_site_symmetry_1
_geom_angle_site_symmetry_3
_geom_angle_publ_flag
O64 C1 O63 125.9(5) . . ?
O64 C1 C2 115.6(5) . . ?
O63 C1 C2 118.5(5) . . ?
C7 C2 C3 118.8(5) . . ?
C7 C2 C1 119.4(5) . . ?
C3 C2 C1 121.7(5) . . ?
C4 C3 C2 118.7(5) . . ?
C5 C4 C3 121.7(5) . . ?
C5 C4 N2 114.1(5) . . ?
C3 C4 N2 124.1(5) . . ?
C4 C5 C6 119.2(5) . . ?
C7 C6 C5 118.8(5) . . ?
C7 C6 C8 121.6(5) . . ?
C5 C6 C8 119.5(5) . . ?
C6 C7 C2 122.6(5) . . ?
O85 C8 O83 127.0(5) . . ?
O85 C8 C6 117.1(5) . . ?
O83 C8 C6 115.8(5) . . ?
C10 C9 C14 120.9(5) . . ?
C10 C9 N1 115.6(5) . . ?
C14 C9 N1 123.4(5) . . ?
C9 C10 C11 120.6(5) . . ?
C12 C11 C10 118.9(5) . . ?
C12 C11 C15 120.0(5) . . ?
C10 C11 C15 121.1(5) . . ?
C13 C12 C11 121.0(5) . . ?
C12 C13 C14 120.0(5) . . ?
C12 C13 C16 119.7(5) . . ?
C14 C13 C16 120.3(5) . . ?
C13 C14 C9 118.6(6) . . ?
O30 C15 O29 126.1(6) . . ?
O30 C15 C11 117.7(5) . . ?
O29 C15 C11 116.2(5) . . ?
O13 C16 O16 126.4(5) . . ?
O13 C16 C13 118.0(5) . . ?
O16 C16 C13 115.6(5) . . ?
O75 C17 O76 127.3(5) . . ?
O75 C17 C18 116.0(5) . . ?
O76 C17 C18 116.6(5) . . ?
C19 C18 C23 119.9(6) . . ?
C19 C18 C17 120.5(5) . . ?
C23 C18 C17 119.6(5) . . ?
C18 C19 C20 119.2(6) . . ?
C19 C20 C21 122.1(6) . . ?
C19 C20 N3 114.4(5) . . ?
C21 C20 N3 123.5(6) . . ?
C20 C21 C22 118.0(6) . . ?
C23 C22 C21 119.7(5) . . ?
C23 C22 C87 119.9(5) . 3_655 ?
C21 C22 C87 120.3(5) . 3_655 ?
C22 C23 C18 121.1(5) . . ?
C29 C24 C25 119.7(6) . . ?
C29 C24 N4 115.6(5) . . ?
C25 C24 N4 124.6(5) . . ?
C26 C25 C24 119.5(5) . . ?
C27 C26 C25 120.8(5) . . ?
C27 C26 C30 118.8(5) . . ?
C25 C26 C30 120.4(5) . . ?
C26 C27 C28 120.9(5) . . ?
C29 C28 C27 118.1(5) . . ?
C29 C28 C74 121.3(5) . 3_655 ?
C27 C28 C74 120.6(5) . 3_655 ?
C24 C29 C28 120.9(5) . . ?
O70 C30 O69 127.6(5) . . ?
O70 C30 C26 114.7(5) . . ?
O69 C30 C26 117.7(5) . . ?
O93 C31 O91 127.2(5) . . ?
O93 C31 C32 118.4(5) . . ?
O91 C31 C32 114.4(5) . . ?
C33 C32 C37 117.7(5) . . ?
C33 C32 C31 119.9(5) . . ?
C37 C32 C31 122.4(5) . . ?
C34 C33 C32 121.6(5) . . ?
C35 C34 C33 120.8(5) . . ?
C35 C34 C38 120.9(5) . . ?
C33 C34 C38 118.3(5) . . ?
C34 C35 C36 118.3(5) . . ?
C37 C36 C35 120.4(5) . . ?
C37 C36 N5 117.1(5) . . ?
C35 C36 N5 122.6(5) . . ?
C36 C37 C32 121.2(5) . . ?
O8 C38 O9 126.3(5) . . ?
O8 C38 C34 118.3(5) . . ?
O9 C38 C34 115.3(5) . . ?
O56 C39 O55 127.1(5) . . ?
O56 C39 C40 116.1(5) . . ?
O55 C39 C40 116.8(5) . . ?
C45 C40 C41 120.4(5) . . ?
C45 C40 C39 120.3(5) . . ?
C41 C40 C39 119.3(5) . . ?
C40 C41 C42 119.2(5) . . ?
C43 C42 C41 120.6(5) . . ?
C43 C42 N6 124.6(5) . . ?
C41 C42 N6 114.7(5) . . ?
C42 C43 C44 120.0(5) . . ?
C45 C44 C43 119.6(5) . . ?
C45 C44 C46 120.7(5) . . ?
C43 C44 C46 119.7(5) . . ?
C40 C45 C44 120.0(5) . . ?
O40 C46 O38 127.8(5) . . ?
O40 C46 C44 116.3(5) . . ?
O38 C46 C44 115.9(5) . . ?
C48 C47 C52 120.0 . . ?
C48 C47 P1 119.3(5) . . ?
C52 C47 P1 120.6(5) . . ?
C47 C48 C49 120.0 . . ?
C48 C49 C50 120.0 . . ?
C49 C50 C51 120.0 . . ?
C52 C51 C50 120.0 . . ?
C51 C52 C47 120.0 . . ?
C54 C53 C58 120.0 . . ?
C54 C53 P2 121.2(11) . . ?
C58 C53 P2 118.7(11) . . ?
C55 C54 C53 120.0 . . ?
C54 C55 C56 120.0 . . ?
C57 C56 C55 120.0 . . ?
C56 C57 C58 120.0 . . ?
C57 C58 C53 120.0 . . ?
C60 C59 C64 120.0 . . ?
C60 C59 P3 117.7(9) . . ?
C64 C59 P3 121.4(9) . . ?
C59 C60 C61 120.0 . . ?
C62 C61 C60 120.0 . . ?
C61 C62 C63 120.0 . . ?
C64 C63 C62 120.0 . . ?
C63 C64 C59 120.0 . . ?
C66 C65 C70 120.0 . . ?
C66 C65 P4 119.7(4) . . ?
C70 C65 P4 120.0(4) . . ?
C65 C66 C67 120.0 . . ?
C66 C67 C68 120.0 . . ?
C69 C68 C67 120.0 . . ?
C68 C69 C70 120.0 . . ?
C69 C70 C65 120.0 . . ?
O24 C74 O23 126.6(5) . . ?
O24 C74 C28 116.5(5) . 3_655 ?
O23 C74 C28 116.8(5) . 3_655 ?
O48 C87 O47 126.9(6) . . ?
O48 C87 C22 117.3(5) . 3_655 ?
O47 C87 C22 115.7(5) . 3_655 ?
N2 N1 C9 113.4(5) . . ?
N1 N2 C4 114.8(5) . . ?
N4 N3 C20 113.3(5) . . ?
N3 N4 C24 113.7(5) . . ?
N6 N5 C36 114.6(5) 3_655 . ?
N5 N6 C42 113.3(5) 3_655 . ?
C2S N1S C3S 113.3(14) . . ?
C2S N1S C4S 102.0(14) . . ?
C3S N1S C4S 105.7(13) . . ?
C2S N1S C1S 106.3(13) . . ?
C3S N1S C1S 109.1(12) . . ?
C4S N1S C1S 120.4(13) . . ?
C6S N2S C8S 109.5(9) . . ?
C6S N2S C5S 112.3(10) . . ?
C8S N2S C5S 115.0(10) . . ?
C6S N2S C7S 109.9(10) . . ?
C8S N2S C7S 105.4(10) . . ?
C5S N2S C7S 104.3(11) . . ?
C9S N3S C10S 113(3) . . ?
C9S N3S C11S 123(3) . . ?
C10S N3S C11S 111(3) . . ?
C9S N3S C12S 104(2) . . ?
C10S N3S C12S 97(2) . . ?
C11S N3S C12S 104.7(19) . . ?
C15S N4S C14S 110.0(7) . . ?
C15S N4S C16S 109.3(7) . . ?
C14S N4S C16S 108.5(7) . . ?
C15S N4S C13S 108.0(7) . . ?
C14S N4S C13S 107.7(8) . . ?
C16S N4S C13S 113.3(7) . . ?
C71 O2 V22 123.9(4) . . ?
C71 O2 V6 124.5(4) . . ?
V22 O2 V6 101.05(16) . . ?
C72 O3 V6 127.1(4) . . ?
C72 O3 V22 128.2(4) . . ?
V6 O3 V22 101.07(16) . . ?
C80 O5 V16 121.9(4) . . ?
C80 O5 V22 120.5(4) . . ?
V16 O5 V22 110.91(18) . . ?
P1 O6 V22 130.3(2) . . ?
P1 O6 V16 130.5(2) . . ?
V22 O6 V16 95.39(14) . . ?
C38 O8 V22 129.8(4) . . ?
C38 O9 V16 133.8(4) . . ?
C78 O10 V16 121.8(4) . . ?
C78 O10 V1 123.4(3) . . ?
V16 O10 V1 101.43(15) . . ?
C79 O11 V16 129.4(4) . . ?
C79 O11 V1 129.1(4) . . ?
V16 O11 V1 101.47(16) . . ?
C16 O13 V1 130.7(3) . . ?
C77 O14 V1 123.4(4) . . ?
C77 O14 V2 122.9(4) . . ?
V1 O14 V2 111.20(17) . . ?
P1 O15 V1 130.0(2) . . ?
P1 O15 V2 130.62(19) . . ?
V1 O15 V2 95.91(13) . . ?
C16 O16 V2 133.5(4) . . ?
C75 O18 V2 126.3(3) . . ?
C75 O18 V3 125.8(4) . . ?
V2 O18 V3 102.66(16) . . ?
C76 O19 V2 124.3(4) . . ?
C76 O19 V3 126.8(4) . . ?
V2 O19 V3 102.35(16) . . ?
P1 O21 V3 131.1(2) . . ?
P1 O21 V6 130.6(2) . . ?
V3 O21 V6 96.04(12) . . ?
C73 O22 V6 121.8(4) . . ?
C73 O22 V3 121.9(4) . . ?
V6 O22 V3 110.69(16) . . ?
C74 O23 V3 130.3(4) . . ?
C74 O24 V6 133.1(4) . . ?
C84 O26 V19 123.1(4) . . ?
C84 O26 V15 124.0(4) . . ?
V19 O26 V15 101.23(18) . . ?
C85 O27 V19 126.0(4) . . ?
C85 O27 V15 126.7(5) . . ?
V19 O27 V15 101.28(19) . . ?
C15 O29 V19 132.3(4) . . ?
C15 O30 V18 131.2(4) . . ?
C83 O31 V19 123.5(4) . . ?
C83 O31 V18 122.8(4) . . ?
V19 O31 V18 111.06(18) . . ?
P2 O32 V19 130.7(2) . . ?
P2 O32 V18 130.9(2) . . ?
V19 O32 V18 96.15(14) . . ?
C81 O34 V18 128.7(5) . . ?
C81 O34 V11 127.3(5) . . ?
V18 O34 V11 101.83(17) . . ?
C82 O35 V11 127.4(4) . . ?
C82 O35 V18 125.9(4) . . ?
V11 O35 V18 101.75(17) . . ?
P2 O36 V12 130.4(2) . . ?
P2 O36 V11 130.2(2) . . ?
V12 O36 V11 96.17(14) . . ?
C46 O38 V11 130.7(4) . . ?
C90 O39 V12 122.7(5) . . ?
C90 O39 V11 123.0(5) . . ?
V12 O39 V11 111.11(18) . . ?
C46 O40 V12 131.5(4) . . ?
C88 O42 V24 126.5(5) . . ?
C88 O42 V12 124.6(5) . . ?
V24 O42 V12 102.29(17) . . ?
C89 O43 V24 128.6(5) . . ?
C89 O43 V12 129.9(5) . . ?
V24 O43 V12 101.50(18) . . ?
P2 O44 V15 130.4(2) . . ?
P2 O44 V24 130.3(2) . . ?
V15 O44 V24 95.58(14) . . ?
C86 O46 V24 119.4(5) . . ?
C86 O46 V15 123.6(5) . . ?
V24 O46 V15 111.60(19) . . ?
C87 O47 V24 132.1(4) . . ?
C87 O48 V15 130.1(4) . . ?
C91 O50 V23 122.3(4) . . ?
C91 O50 V9 124.1(5) . . ?
V23 O50 V9 102.25(17) . . ?
C92 O51 V23 129.5(5) . . ?
C92 O51 V9 129.1(5) . . ?
V23 O51 V9 101.26(17) . . ?
P3 O53 V9 130.7(2) . . ?
P3 O53 V10 129.8(2) . . ?
V9 O53 V10 95.89(13) . . ?
C99 O54 V9 123.9(4) . . ?
C99 O54 V10 122.7(4) . . ?
V9 O54 V10 112.13(17) . . ?
C39 O55 V9 132.4(4) . . ?
C39 O56 V10 130.9(4) . . ?
C97 O58 V10 124.2(4) . . ?
C97 O58 V13 125.9(4) . . ?
V10 O58 V13 100.77(16) . . ?
C98 O59 V13 127.7(4) . . ?
C98 O59 V10 125.2(4) . . ?
V13 O59 V10 102.08(16) . . ?
P3 O61 V13 130.7(2) . . ?
P3 O61 V4 131.6(2) . . ?
V13 O61 V4 96.46(14) . . ?
C96 O62 V13 117.6(4) . . ?
C96 O62 V4 120.2(4) . . ?
V13 O62 V4 109.76(17) . . ?
C1 O63 V13 128.8(3) . . ?
C1 O64 V4 135.1(4) . . ?
C95 O66 V4 125.6(4) . . ?
C95 O66 V8 126.4(4) . . ?
V4 O66 V8 101.52(17) . . ?
C94 O67 V4 125.7(4) . . ?
C94 O67 V8 121.7(4) . . ?
V4 O67 V8 101.79(16) . . ?
C30 O69 V8 128.8(4) . . ?
C30 O70 V23 132.6(4) . . ?
C93 O71 V23 121.5(4) . . ?
C93 O71 V8 121.4(4) . . ?
V23 O71 V8 110.41(17) . . ?
P3 O72 V8 129.5(2) . . ?
P3 O72 V23 130.7(2) . . ?
V8 O72 V23 95.33(13) . . ?
C108 O74 V5 123.8(4) . . ?
C108 O74 V14 121.7(4) . . ?
V5 O74 V14 111.18(17) . . ?
C17 O75 V5 131.6(4) . . ?
C17 O76 V14 128.9(4) . . ?
P4 O77 V14 130.0(2) . . ?
P4 O77 V5 131.2(2) . . ?
V14 O77 V5 96.86(13) . . ?
C106 O79 V14 125.4(4) . . ?
C106 O79 V7 123.3(4) . . ?
V14 O79 V7 101.48(17) . . ?
C107 O80 V7 124.3(4) . . ?
C107 O80 V14 124.7(4) . . ?
V7 O80 V14 102.16(16) . . ?
P4 O81 V7 132.2(2) . . ?
P4 O81 V17 129.2(2) . . ?
V7 O81 V17 95.54(14) . . ?
C8 O83 V7 130.8(4) . . ?
C105 O84 V7 122.1(4) . . ?
C105 O84 V17 121.5(4) . . ?
V7 O84 V17 112.11(18) . . ?
C8 O85 V17 132.5(4) . . ?
C104 O87 V20 129.7(4) . . ?
C104 O87 V17 128.4(4) . . ?
V20 O87 V17 101.04(17) . . ?
C103 O88 V20 122.2(4) . . ?
C103 O88 V17 122.9(4) . . ?
V20 O88 V17 101.96(18) . . ?
P4 O90 V21 130.5(2) . . ?
P4 O90 V20 130.7(2) . . ?
V21 O90 V20 94.82(14) . . ?
C31 O91 V20 134.3(4) . . ?
C102 O92 V20 120.4(5) . . ?
C102 O92 V21 121.2(5) . . ?
V20 O92 V21 111.20(19) . . ?
C31 O93 V21 128.4(4) . . ?
C100 O95 V5 128.6(4) . . ?
C100 O95 V21 121.9(4) . . ?
V5 O95 V21 101.87(18) . . ?
C101 O96 V5 125.8(5) . . ?
C101 O96 V21 129.5(5) . . ?
V5 O96 V21 101.61(17) . . ?
O6 P1 O21 111.7(2) . . ?
O6 P1 O15 112.3(2) . . ?
O21 P1 O15 111.20(19) . . ?
O6 P1 C47 106.2(3) . . ?
O21 P1 C47 110.2(3) . . ?
O15 P1 C47 104.9(3) . . ?
O32 P2 O36 111.4(2) . . ?
O32 P2 O44 111.5(2) . . ?
O36 P2 O44 111.8(2) . . ?
O32 P2 C53 105.5(4) . . ?
O36 P2 C53 106.0(6) . . ?
O44 P2 C53 110.2(5) . . ?
O61 P3 O53 111.3(2) . . ?
O61 P3 O72 111.44(19) . . ?
O53 P3 O72 111.4(2) . . ?
O61 P3 C59 107.6(4) . . ?
O53 P3 C59 107.0(5) . . ?
O72 P3 C59 107.8(4) . . ?
O90 P4 O77 111.1(2) . . ?
O90 P4 O81 112.3(2) . . ?
O77 P4 O81 110.7(2) . . ?
O90 P4 C65 108.1(3) . . ?
O77 P4 C65 106.9(3) . . ?
O81 P4 C65 107.4(3) . . ?
O12 V1 O11 102.39(19) . . ?
O12 V1 O10 99.79(19) . . ?
O11 V1 O10 78.39(15) . . ?
O12 V1 O14 97.93(19) . . ?
O11 V1 O14 159.28(15) . . ?
O10 V1 O14 94.32(15) . . ?
O12 V1 O13 95.40(19) . . ?
O11 V1 O13 90.95(16) . . ?
O10 V1 O13 162.99(16) . . ?
O14 V1 O13 91.10(16) . . ?
O12 V1 O15 171.33(19) . . ?
O11 V1 O15 85.89(14) . . ?
O10 V1 O15 84.27(14) . . ?
O14 V1 O15 74.02(14) . . ?
O13 V1 O15 81.75(14) . . ?
O12 V1 V16 104.52(16) . . ?
O11 V1 V16 39.24(11) . . ?
O10 V1 V16 39.15(10) . . ?
O14 V1 V16 130.59(11) . . ?
O13 V1 V16 128.88(12) . . ?
O15 V1 V16 83.49(10) . . ?
O17 V2 O18 100.15(18) . . ?
O17 V2 O19 103.08(19) . . ?
O18 V2 O19 77.47(14) . . ?
O17 V2 O14 98.01(19) . . ?
O18 V2 O14 96.62(15) . . ?
O19 V2 O14 158.78(16) . . ?
O17 V2 O16 94.9(2) . . ?
O18 V2 O16 162.41(16) . . ?
O19 V2 O16 90.34(15) . . ?
O14 V2 O16 90.21(15) . . ?
O17 V2 O15 170.20(17) . . ?
O18 V2 O15 85.73(13) . . ?
O19 V2 O15 85.78(14) . . ?
O14 V2 O15 73.38(13) . . ?
O16 V2 O15 80.70(14) . . ?
O17 V2 V3 107.12(15) . . ?
O18 V2 V3 38.72(10) . . ?
O19 V2 V3 38.85(10) . . ?
O14 V2 V3 131.06(12) . . ?
O16 V2 V3 127.36(12) . . ?
O15 V2 V3 82.38(9) . . ?
O20 V3 O18 100.52(19) . . ?
O20 V3 O19 101.23(19) . . ?
O18 V3 O19 77.31(15) . . ?
O20 V3 O22 98.54(19) . . ?
O18 V3 O22 94.74(15) . . ?
O19 V3 O22 159.72(15) . . ?
O20 V3 O23 95.01(19) . . ?
O18 V3 O23 161.60(15) . . ?
O19 V3 O23 90.09(16) . . ?
O22 V3 O23 92.65(15) . . ?
O20 V3 O21 170.82(18) . . ?
O18 V3 O21 84.93(13) . . ?
O19 V3 O21 87.12(14) . . ?
O22 V3 O21 73.50(13) . . ?
O23 V3 O21 81.04(14) . . ?
O20 V3 V2 106.15(16) . . ?
O18 V3 V2 38.61(10) . . ?
O19 V3 V2 38.79(11) . . ?
O22 V3 V2 129.77(11) . . ?
O23 V3 V2 126.90(11) . . ?
O21 V3 V2 82.74(9) . . ?
O65 V4 O67 99.35(19) . . ?
O65 V4 O66 103.6(2) . . ?
O67 V4 O66 78.47(15) . . ?
O65 V4 O64 96.04(19) . . ?
O67 V4 O64 162.22(16) . . ?
O66 V4 O64 89.32(16) . . ?
O65 V4 O62 98.1(2) . . ?
O67 V4 O62 99.13(17) . . ?
O66 V4 O62 158.28(16) . . ?
O64 V4 O62 87.41(17) . . ?
O65 V4 O61 171.7(2) . . ?
O67 V4 O61 82.77(14) . . ?
O66 V4 O61 84.68(14) . . ?
O64 V4 O61 83.27(14) . . ?
O62 V4 O61 73.62(14) . . ?
O65 V4 V8 105.12(16) . . ?
O67 V4 V8 39.22(11) . . ?
O66 V4 V8 39.25(11) . . ?
O64 V4 V8 127.32(13) . . ?
O62 V4 V8 134.46(12) . . ?
O61 V4 V8 81.65(9) . . ?
O73 V5 O95 100.7(2) . . ?
O73 V5 O96 102.8(2) . . ?
O95 V5 O96 78.68(16) . . ?
O73 V5 O74 99.0(2) . . ?
O95 V5 O74 96.93(17) . . ?
O96 V5 O74 158.17(17) . . ?
O73 V5 O75 93.8(2) . . ?
O95 V5 O75 162.84(17) . . ?
O96 V5 O75 89.23(17) . . ?
O74 V5 O75 89.77(17) . . ?
O73 V5 O77 170.89(19) . . ?
O95 V5 O77 84.97(15) . . ?
O96 V5 O77 85.26(15) . . ?
O74 V5 O77 73.01(14) . . ?
O75 V5 O77 81.90(15) . . ?
O73 V5 V21 106.39(16) . . ?
O95 V5 V21 39.29(11) . . ?
O96 V5 V21 39.42(12) . . ?
O74 V5 V21 132.06(13) . . ?
O75 V5 V21 127.27(13) . . ?
O77 V5 V21 82.53(9) . . ?
O1 V6 O3 102.1(2) . . ?
O1 V6 O2 98.59(19) . . ?
O3 V6 O2 78.90(15) . . ?
O1 V6 O22 99.24(19) . . ?
O3 V6 O22 158.57(16) . . ?
O2 V6 O22 96.06(15) . . ?
O1 V6 O24 95.83(19) . . ?
O3 V6 O24 90.22(16) . . ?
O2 V6 O24 163.45(16) . . ?
O22 V6 O24 89.55(16) . . ?
O1 V6 O21 172.69(19) . . ?
O3 V6 O21 85.11(15) . . ?
O2 V6 O21 83.89(14) . . ?
O22 V6 O21 73.61(13) . . ?
O24 V6 O21 82.78(14) . . ?
O1 V6 V22 103.56(16) . . ?
O3 V6 V22 39.49(11) . . ?
O2 V6 V22 39.40(10) . . ?
O22 V6 V22 132.05(11) . . ?
O24 V6 V22 128.56(12) . . ?
O21 V6 V22 82.75(9) . . ?
O82 V7 O80 101.4(2) . . ?
O82 V7 O84 99.3(2) . . ?
O80 V7 O84 159.11(16) . . ?
O82 V7 O79 97.8(2) . . ?
O80 V7 O79 78.08(16) . . ?
O84 V7 O79 95.81(16) . . ?
O82 V7 O83 95.64(19) . . ?
O80 V7 O83 90.19(15) . . ?
O84 V7 O83 91.18(16) . . ?
O79 V7 O83 163.69(16) . . ?
O82 V7 O81 173.0(2) . . ?
O80 V7 O81 85.40(15) . . ?
O84 V7 O81 74.11(15) . . ?
O79 V7 O81 85.20(15) . . ?
O83 V7 O81 82.56(14) . . ?
O82 V7 V14 105.01(16) . . ?
O80 V7 V14 39.05(11) . . ?
O84 V7 V14 130.59(13) . . ?
O79 V7 V14 39.19(11) . . ?
O83 V7 V14 127.53(11) . . ?
O81 V7 V14 81.27(10) . . ?
O68 V8 O66 100.4(2) . . ?
O68 V8 O67 101.79(19) . . ?
O66 V8 O67 78.21(15) . . ?
O68 V8 O71 98.8(2) . . ?
O66 V8 O71 160.24(16) . . ?
O67 V8 O71 93.26(16) . . ?
O68 V8 O69 93.0(2) . . ?
O66 V8 O69 92.26(16) . . ?
O67 V8 O69 163.62(16) . . ?
O71 V8 O69 91.47(16) . . ?
O68 V8 O72 171.50(19) . . ?
O66 V8 O72 86.29(14) . . ?
O67 V8 O72 84.67(14) . . ?
O71 V8 O72 75.10(14) . . ?
O69 V8 O72 81.41(14) . . ?
O68 V8 V4 104.57(16) . . ?
O66 V8 V4 39.23(11) . . ?
O67 V8 V4 38.98(11) . . ?
O71 V8 V4 129.80(12) . . ?
O69 V8 V4 130.11(12) . . ?
O72 V8 V4 83.93(9) . . ?
O52 V9 O50 100.1(2) . . ?
O52 V9 O51 102.6(2) . . ?
O50 V9 O51 78.06(16) . . ?
O52 V9 O54 98.4(2) . . ?
O50 V9 O54 95.45(17) . . ?
O51 V9 O54 158.78(16) . . ?
O52 V9 O55 95.7(2) . . ?
O50 V9 O55 162.31(17) . . ?
O51 V9 O55 90.70(16) . . ?
O54 V9 O55 90.17(16) . . ?
O52 V9 O53 171.00(19) . . ?
O50 V9 O53 84.78(14) . . ?
O51 V9 O53 85.77(14) . . ?
O54 V9 O53 73.45(14) . . ?
O55 V9 O53 80.76(14) . . ?
O52 V9 V23 104.88(17) . . ?
O50 V9 V23 38.87(11) . . ?
O51 V9 V23 39.20(11) . . ?
O54 V9 V23 131.13(12) . . ?
O55 V9 V23 128.48(12) . . ?
O53 V9 V23 83.68(9) . . ?
O57 V10 O59 102.11(19) . . ?
O57 V10 O58 96.60(19) . . ?
O59 V10 O58 78.43(15) . . ?
O57 V10 O54 99.38(19) . . ?
O59 V10 O54 158.23(16) . . ?
O58 V10 O54 95.83(16) . . ?
O57 V10 O56 95.70(19) . . ?
O59 V10 O56 90.71(15) . . ?
O58 V10 O56 165.05(16) . . ?
O54 V10 O56 90.50(16) . . ?
O57 V10 O53 172.08(19) . . ?
O59 V10 O53 85.57(14) . . ?
O58 V10 O53 86.77(14) . . ?
O54 V10 O53 73.08(14) . . ?
O56 V10 O53 82.14(14) . . ?
O57 V10 V13 104.61(16) . . ?
O59 V10 V13 38.78(10) . . ?
O58 V10 V13 39.78(10) . . ?
O54 V10 V13 130.87(12) . . ?
O56 V10 V13 128.06(12) . . ?
O53 V10 V13 82.57(9) . . ?
O37 V11 O35 102.1(2) . . ?
O37 V11 O34 98.2(2) . . ?
O35 V11 O34 78.24(16) . . ?
O37 V11 O39 98.9(2) . . ?
O35 V11 O39 158.94(16) . . ?
O34 V11 O39 97.54(17) . . ?
O37 V11 O38 95.6(2) . . ?
O35 V11 O38 89.44(17) . . ?
O34 V11 O38 163.12(17) . . ?
O39 V11 O38 89.83(17) . . ?
O37 V11 O36 171.8(2) . . ?
O35 V11 O36 85.74(15) . . ?
O34 V11 O36 85.74(15) . . ?
O39 V11 O36 73.32(14) . . ?
O38 V11 O36 81.84(14) . . ?
O37 V11 V18 104.85(17) . . ?
O35 V11 V18 39.31(11) . . ?
O34 V11 V18 38.99(11) . . ?
O39 V11 V18 132.31(12) . . ?
O38 V11 V18 127.31(13) . . ?
O36 V11 V18 82.78(10) . . ?
O41 V12 O42 100.0(2) . . ?
O41 V12 O43 101.5(2) . . ?
O42 V12 O43 77.95(16) . . ?
O41 V12 O39 97.7(2) . . ?
O42 V12 O39 95.71(16) . . ?
O43 V12 O39 160.53(17) . . ?
O41 V12 O40 95.3(2) . . ?
O42 V12 O40 162.19(18) . . ?
O43 V12 O40 90.18(17) . . ?
O39 V12 O40 91.16(16) . . ?
O41 V12 O36 170.65(19) . . ?
O42 V12 O36 85.78(15) . . ?
O43 V12 O36 86.84(15) . . ?
O39 V12 O36 74.26(14) . . ?
O40 V12 O36 80.30(15) . . ?
O41 V12 V24 105.05(17) . . ?
O42 V12 V24 38.76(11) . . ?
O43 V12 V24 39.22(11) . . ?
O39 V12 V24 131.37(12) . . ?
O40 V12 V24 127.77(13) . . ?
O36 V12 V24 84.06(9) . . ?
O60 V13 O59 101.0(2) . . ?
O60 V13 O58 97.5(2) . . ?
O59 V13 O58 78.45(15) . . ?
O60 V13 O62 97.1(2) . . ?
O59 V13 O62 161.11(16) . . ?
O58 V13 O62 93.93(16) . . ?
O60 V13 O63 96.8(2) . . ?
O59 V13 O63 90.62(15) . . ?
O58 V13 O63 163.46(16) . . ?
O62 V13 O63 92.60(16) . . ?
O60 V13 O61 171.3(2) . . ?
O59 V13 O61 87.64(14) . . ?
O58 V13 O61 84.61(14) . . ?
O62 V13 O61 74.35(14) . . ?
O63 V13 O61 82.56(14) . . ?
O60 V13 V10 104.48(17) . . ?
O59 V13 V10 39.14(11) . . ?
O58 V13 V10 39.45(10) . . ?
O62 V13 V10 130.04(12) . . ?
O63 V13 V10 127.86(11) . . ?
O61 V13 V10 82.52(10) . . ?
O78 V14 O80 101.4(2) . . ?
O78 V14 O79 100.19(19) . . ?
O80 V14 O79 77.98(16) . . ?
O78 V14 O74 97.54(19) . . ?
O80 V14 O74 160.68(16) . . ?
O79 V14 O74 95.07(17) . . ?
O78 V14 O76 95.17(19) . . ?
O80 V14 O76 88.57(16) . . ?
O79 V14 O76 161.27(16) . . ?
O74 V14 O76 93.48(17) . . ?
O78 V14 O77 169.37(19) . . ?
O80 V14 O77 88.32(14) . . ?
O79 V14 O77 85.92(15) . . ?
O74 V14 O77 73.10(14) . . ?
O76 V14 O77 80.66(14) . . ?
O78 V14 V7 106.62(16) . . ?
O80 V14 V7 38.80(11) . . ?
O79 V14 V7 39.33(11) . . ?
O74 V14 V7 130.68(12) . . ?
O76 V14 V7 125.33(12) . . ?
O77 V14 V7 83.64(10) . . ?
O25 V15 O26 99.1(2) . . ?
O25 V15 O27 101.8(2) . . ?
O26 V15 O27 78.62(17) . . ?
O25 V15 O46 99.1(2) . . ?
O26 V15 O46 95.25(18) . . ?
O27 V15 O46 158.84(16) . . ?
O25 V15 O48 94.5(2) . . ?
O26 V15 O48 164.10(17) . . ?
O27 V15 O48 90.59(18) . . ?
O46 V15 O48 90.67(18) . . ?
O25 V15 O44 172.3(2) . . ?
O26 V15 O44 85.19(15) . . ?
O27 V15 O44 85.23(15) . . ?
O46 V15 O44 74.02(15) . . ?
O48 V15 O44 82.27(15) . . ?
O25 V15 V19 104.69(19) . . ?
O26 V15 V19 39.35(12) . . ?
O27 V15 V19 39.30(12) . . ?
O46 V15 V19 130.94(13) . . ?
O48 V15 V19 128.59(14) . . ?
O44 V15 V19 82.70(10) . . ?
O7 V16 O10 98.8(2) . . ?
O7 V16 O11 103.6(2) . . ?
O10 V16 O11 78.71(15) . . ?
O7 V16 O5 97.8(2) . . ?
O10 V16 O5 95.54(16) . . ?
O11 V16 O5 158.43(15) . . ?
O7 V16 O9 95.4(2) . . ?
O10 V16 O9 164.65(17) . . ?
O11 V16 O9 92.21(17) . . ?
O5 V16 O9 88.41(17) . . ?
O7 V16 O6 171.7(2) . . ?
O10 V16 O6 84.24(13) . . ?
O11 V16 O6 84.60(14) . . ?
O5 V16 O6 74.09(14) . . ?
O9 V16 O6 82.58(14) . . ?
O7 V16 V1 104.67(17) . . ?
O10 V16 V1 39.42(10) . . ?
O11 V16 V1 39.29(10) . . ?
O5 V16 V1 131.57(12) . . ?
O9 V16 V1 130.32(14) . . ?
O6 V16 V1 82.62(9) . . ?
O86 V17 O88 99.8(2) . . ?
O86 V17 O87 101.9(2) . . ?
O88 V17 O87 78.23(17) . . ?
O86 V17 O84 99.7(2) . . ?
O88 V17 O84 94.58(17) . . ?
O87 V17 O84 158.11(17) . . ?
O86 V17 O85 97.0(2) . . ?
O88 V17 O85 161.32(17) . . ?
O87 V17 O85 90.42(16) . . ?
O84 V17 O85 90.54(16) . . ?
O86 V17 O81 171.49(19) . . ?
O88 V17 O81 84.47(16) . . ?
O87 V17 O81 86.13(15) . . ?
O84 V17 O81 72.51(14) . . ?
O85 V17 O81 79.96(14) . . ?
O86 V17 V20 104.37(17) . . ?
O88 V17 V20 38.81(12) . . ?
O87 V17 V20 39.41(12) . . ?
O84 V17 V20 130.08(12) . . ?
O85 V17 V20 128.14(12) . . ?
O81 V17 V20 83.61(10) . . ?
O33 V18 O34 99.8(2) . . ?
O33 V18 O35 101.7(2) . . ?
O34 V18 O35 78.06(16) . . ?
O33 V18 O31 98.6(2) . . ?
O34 V18 O31 94.90(17) . . ?
O35 V18 O31 159.43(16) . . ?
O33 V18 O30 95.7(2) . . ?
O34 V18 O30 161.86(17) . . ?
O35 V18 O30 89.59(16) . . ?
O31 V18 O30 92.13(17) . . ?
O33 V18 O32 171.1(2) . . ?
O34 V18 O32 84.74(15) . . ?
O35 V18 O32 86.70(14) . . ?
O31 V18 O32 73.33(15) . . ?
O30 V18 O32 81.30(15) . . ?
O33 V18 V11 105.57(18) . . ?
O34 V18 V11 39.18(11) . . ?
O35 V18 V11 38.95(11) . . ?
O31 V18 V11 130.44(13) . . ?
O30 V18 V11 126.74(12) . . ?
O32 V18 V11 82.77(10) . . ?
O28 V19 O27 102.5(2) . . ?
O28 V19 O26 99.9(2) . . ?
O27 V19 O26 78.81(17) . . ?
O28 V19 O31 97.8(2) . . ?
O27 V19 O31 159.66(16) . . ?
O26 V19 O31 96.19(18) . . ?
O28 V19 O29 94.5(2) . . ?
O27 V19 O29 90.17(17) . . ?
O26 V19 O29 163.46(16) . . ?
O31 V19 O29 89.89(17) . . ?
O28 V19 O32 170.9(2) . . ?
O27 V19 O32 86.06(15) . . ?
O26 V19 O32 84.77(14) . . ?
O31 V19 O32 73.80(14) . . ?
O29 V19 O32 82.17(14) . . ?
O28 V19 V15 105.65(18) . . ?
O27 V19 V15 39.42(13) . . ?
O26 V19 V15 39.42(11) . . ?
O31 V19 V15 132.05(13) . . ?
O29 V19 V15 128.17(13) . . ?
O32 V19 V15 82.95(10) . . ?
O89 V20 O88 99.0(2) . . ?
O89 V20 O87 102.9(2) . . ?
O88 V20 O87 78.77(17) . . ?
O89 V20 O92 99.0(2) . . ?
O88 V20 O92 96.65(18) . . ?
O87 V20 O92 158.10(17) . . ?
O89 V20 O91 95.9(2) . . ?
O88 V20 O91 163.07(18) . . ?
O87 V20 O91 90.19(18) . . ?
O92 V20 O91 88.81(18) . . ?
O89 V20 O90 172.2(2) . . ?
O88 V20 O90 85.12(15) . . ?
O87 V20 O90 84.37(15) . . ?
O92 V20 O90 73.87(15) . . ?
O91 V20 O90 81.01(15) . . ?
O89 V20 V17 104.53(18) . . ?
O88 V20 V17 39.23(12) . . ?
O87 V20 V17 39.55(11) . . ?
O92 V20 V17 132.17(13) . . ?
O91 V20 V17 128.45(14) . . ?
O90 V20 V17 82.87(10) . . ?
O94 V21 O95 99.0(2) . . ?
O94 V21 O96 100.8(2) . . ?
O95 V21 O96 77.79(16) . . ?
O94 V21 O92 99.5(2) . . ?
O95 V21 O92 93.94(17) . . ?
O96 V21 O92 159.03(17) . . ?
O94 V21 O93 94.5(2) . . ?
O95 V21 O93 163.96(18) . . ?
O96 V21 O93 91.26(16) . . ?
O92 V21 O93 92.30(17) . . ?
O94 V21 O90 173.1(2) . . ?
O95 V21 O90 85.40(15) . . ?
O96 V21 O90 85.25(15) . . ?
O92 V21 O90 74.80(15) . . ?
O93 V21 O90 82.01(15) . . ?
O94 V21 V5 103.88(18) . . ?
O95 V21 V5 38.85(11) . . ?
O96 V21 V5 38.97(10) . . ?
O92 V21 V5 129.54(13) . . ?
O93 V21 V5 128.91(13) . . ?
O90 V21 V5 82.85(10) . . ?
O4 V22 O2 98.8(2) . . ?
O4 V22 O3 101.9(2) . . ?
O2 V22 O3 78.98(15) . . ?
O4 V22 O5 98.9(2) . . ?
O2 V22 O5 93.50(16) . . ?
O3 V22 O5 158.78(17) . . ?
O4 V22 O8 94.4(2) . . ?
O2 V22 O8 165.45(17) . . ?
O3 V22 O8 92.46(16) . . ?
O5 V22 O8 90.38(16) . . ?
O4 V22 O6 172.70(19) . . ?
O2 V22 O6 84.33(14) . . ?
O3 V22 O6 85.16(15) . . ?
O5 V22 O6 74.29(14) . . ?
O8 V22 O6 83.23(15) . . ?
O4 V22 V6 103.59(17) . . ?
O2 V22 V6 39.54(10) . . ?
O3 V22 V6 39.44(11) . . ?
O5 V22 V6 130.04(12) . . ?
O8 V22 V6 130.83(13) . . ?
O6 V22 V6 83.07(9) . . ?
O49 V23 O50 98.6(2) . . ?
O49 V23 O51 102.1(2) . . ?
O50 V23 O51 78.43(15) . . ?
O49 V23 O71 99.0(2) . . ?
O50 V23 O71 96.19(17) . . ?
O51 V23 O71 158.75(16) . . ?
O49 V23 O70 96.0(2) . . ?
O50 V23 O70 163.30(17) . . ?
O51 V23 O70 90.53(16) . . ?
O71 V23 O70 89.61(17) . . ?
O49 V23 O72 173.04(19) . . ?
O50 V23 O72 84.56(14) . . ?
O51 V23 O72 84.61(14) . . ?
O71 V23 O72 74.37(13) . . ?
O70 V23 O72 81.93(15) . . ?
O49 V23 V9 103.58(17) . . ?
O50 V23 V9 38.89(11) . . ?
O51 V23 V9 39.54(11) . . ?
O71 V23 V9 131.74(12) . . ?
O70 V23 V9 128.86(13) . . ?
O72 V23 V9 82.77(9) . . ?
O45 V24 O42 98.4(2) . . ?
O45 V24 O43 102.5(2) . . ?
O42 V24 O43 78.19(16) . . ?
O45 V24 O46 99.6(2) . . ?
O42 V24 O46 95.49(17) . . ?
O43 V24 O46 157.68(17) . . ?
O45 V24 O47 95.3(2) . . ?
O42 V24 O47 164.56(17) . . ?
O43 V24 O47 91.89(17) . . ?
O46 V24 O47 89.25(18) . . ?
O45 V24 O44 172.65(19) . . ?
O42 V24 O44 84.68(15) . . ?
O43 V24 O44 84.67(15) . . ?
O46 V24 O44 73.38(15) . . ?
O47 V24 O44 82.61(15) . . ?
O45 V24 V12 104.67(16) . . ?
O42 V24 V12 38.95(11) . . ?
O43 V24 V12 39.27(11) . . ?
O46 V24 V12 130.39(13) . . ?
O47 V24 V12 129.79(13) . . ?
O44 V24 V12 81.94(9) . . ?

loop_
_geom_bond_atom_site_label_1
_geom_bond_atom_site_label_2
_geom_bond_distance
_geom_bond_site_symmetry_2
_geom_bond_publ_flag
C1 O64 1.249(6) . ?
C1 O63 1.270(6) . ?
C1 C2 1.497(7) . ?
C2 C7 1.378(8) . ?
C2 C3 1.396(7) . ?
C3 C4 1.382(8) . ?
C4 C5 1.371(8) . ?
C4 N2 1.466(7) . ?
C5 C6 1.400(7) . ?
C6 C7 1.356(7) . ?
C6 C8 1.507(7) . ?
C8 O85 1.248(6) . ?
C8 O83 1.254(6) . ?
C9 C10 1.370(8) . ?
C9 C14 1.399(8) . ?
C9 N1 1.438(7) . ?
C10 C11 1.388(7) . ?
C11 C12 1.387(8) . ?
C11 C15 1.480(8) . ?
C12 C13 1.383(8) . ?
C13 C14 1.394(7) . ?
C13 C16 1.504(7) . ?
C15 O30 1.257(7) . ?
C15 O29 1.259(6) . ?
C16 O13 1.249(7) . ?
C16 O16 1.256(6) . ?
C17 O75 1.244(7) . ?
C17 O76 1.267(7) . ?
C17 C18 1.514(8) . ?
C18 C19 1.378(8) . ?
C18 C23 1.382(8) . ?
C19 C20 1.379(8) . ?
C20 C21 1.381(8) . ?
C20 N3 1.447(8) . ?
C21 C22 1.412(8) . ?
C22 C23 1.369(8) . ?
C22 C87 1.504(8) 3_655 ?
C24 C29 1.375(8) . ?
C24 C25 1.395(8) . ?
C24 N4 1.439(8) . ?
C25 C26 1.373(8) . ?
C26 C27 1.349(8) . ?
C26 C30 1.525(8) . ?
C27 C28 1.408(8) . ?
C28 C29 1.382(8) . ?
C28 C74 1.493(8) 3_655 ?
C30 O70 1.257(7) . ?
C30 O69 1.262(7) . ?
C31 O93 1.243(7) . ?
C31 O91 1.261(7) . ?
C31 C32 1.483(7) . ?
C32 C33 1.387(7) . ?
C32 C37 1.388(8) . ?
C33 C34 1.381(7) . ?
C34 C35 1.366(8) . ?
C34 C38 1.499(7) . ?
C35 C36 1.415(7) . ?
C36 C37 1.372(8) . ?
C36 N5 1.434(7) . ?
C38 O8 1.252(7) . ?
C38 O9 1.275(7) . ?
C39 O56 1.249(6) . ?
C39 O55 1.256(7) . ?
C39 C40 1.510(7) . ?
C40 C45 1.382(8) . ?
C40 C41 1.382(8) . ?
C41 C42 1.399(8) . ?
C42 C43 1.367(8) . ?
C42 N6 1.434(7) . ?
C43 C44 1.394(8) . ?
C44 C45 1.390(8) . ?
C44 C46 1.512(8) . ?
C46 O40 1.234(6) . ?
C46 O38 1.261(6) . ?
C47 C48 1.3900 . ?
C47 C52 1.3900 . ?
C47 P1 1.808(5) . ?
C48 C49 1.3900 . ?
C49 C50 1.3900 . ?
C50 C51 1.3900 . ?
C51 C52 1.3900 . ?
C53 C54 1.3900 . ?
C53 C58 1.3900 . ?
C53 P2 1.829(9) . ?
C54 C55 1.3900 . ?
C55 C56 1.3900 . ?
C56 C57 1.3900 . ?
C57 C58 1.3900 . ?
C59 C60 1.3900 . ?
C59 C64 1.3900 . ?
C59 P3 1.792(8) . ?
C60 C61 1.3900 . ?
C61 C62 1.3900 . ?
C62 C63 1.3900 . ?
C63 C64 1.3900 . ?
C65 C66 1.3900 . ?
C65 C70 1.3900 . ?
C65 P4 1.794(5) . ?
C66 C67 1.3900 . ?
C67 C68 1.3900 . ?
C68 C69 1.3900 . ?
C69 C70 1.3900 . ?
C71 O2 1.394(7) . ?
C72 O3 1.394(8) . ?
C73 O22 1.393(7) . ?
C74 O24 1.249(7) . ?
C74 O23 1.254(7) . ?
C75 O18 1.406(7) . ?
C76 O19 1.414(7) . ?
C77 O14 1.413(7) . ?
C78 O10 1.387(6) . ?
C79 O11 1.401(7) . ?
C80 O5 1.393(8) . ?
C81 O34 1.384(10) . ?
C82 O35 1.417(8) . ?
C83 O31 1.419(8) . ?
C84 O26 1.409(7) . ?
C85 O27 1.399(9) . ?
C86 O46 1.391(9) . ?
C87 O48 1.271(7) . ?
C87 O47 1.272(7) . ?
C88 O42 1.406(11) . ?
C89 O43 1.393(9) . ?
C90 O39 1.393(9) . ?
C91 O50 1.409(8) . ?
C92 O51 1.385(9) . ?
C93 O71 1.419(8) . ?
C94 O67 1.398(7) . ?
C95 O66 1.393(8) . ?
C96 O62 1.409(8) . ?
C97 O58 1.430(8) . ?
C98 O59 1.390(7) . ?
C99 O54 1.408(8) . ?
C100 O95 1.404(7) . ?
C101 O96 1.401(9) . ?
C102 O92 1.408(9) . ?
C103 O88 1.465(7) . ?
C104 O87 1.408(8) . ?
C105 O84 1.373(7) . ?
C106 O79 1.439(7) . ?
C107 O80 1.415(7) . ?
C108 O74 1.407(8) . ?
C1S N1S 1.568(16) . ?
C2S N1S 1.425(14) . ?
C3S N1S 1.488(14) . ?
C4S N1S 1.52(2) . ?
C5S N2S 1.491(16) . ?
C6S N2S 1.467(12) . ?
C7S N2S 1.574(18) . ?
C8S N2S 1.479(13) . ?
C9S N3S 1.432(10) . ?
C10S N3S 1.436(10) . ?
C11S N3S 1.48(2) . ?
C12S N3S 1.59(2) . ?
C13S N4S 1.537(12) . ?
C14S N4S 1.464(12) . ?
C15S N4S 1.451(9) . ?
C16S N4S 1.535(11) . ?
N1 N2 1.207(7) . ?
N3 N4 1.229(7) . ?
N5 N6 1.212(6) 3_655 ?
O1 V6 1.602(4) . ?
O2 V22 1.976(4) . ?
O2 V6 1.981(4) . ?
O3 V6 1.977(4) . ?
O3 V22 1.979(4) . ?
O4 V22 1.589(4) . ?
O5 V16 2.008(4) . ?
O5 V22 2.015(4) . ?
O6 P1 1.507(4) . ?
O6 V22 2.233(4) . ?
O6 V16 2.248(3) . ?
O7 V16 1.592(4) . ?
O8 V22 2.053(4) . ?
O9 V16 2.014(4) . ?
O10 V16 1.972(4) . ?
O10 V1 1.984(4) . ?
O11 V16 1.976(4) . ?
O11 V1 1.978(4) . ?
O12 V1 1.609(4) . ?
O13 V1 2.062(4) . ?
O14 V1 2.003(4) . ?
O14 V2 2.012(4) . ?
O15 P1 1.529(4) . ?
O15 V1 2.220(3) . ?
O15 V2 2.241(4) . ?
O16 V2 2.034(4) . ?
O17 V2 1.598(4) . ?
O18 V2 1.977(3) . ?
O18 V3 1.982(3) . ?
O19 V2 1.983(4) . ?
O19 V3 1.985(4) . ?
O20 V3 1.599(4) . ?
O21 P1 1.518(3) . ?
O21 V3 2.219(3) . ?
O21 V6 2.227(3) . ?
O22 V6 2.001(4) . ?
O22 V3 2.017(4) . ?
O23 V3 2.052(4) . ?
O24 V6 2.034(4) . ?
O25 V15 1.590(4) . ?
O26 V19 1.984(4) . ?
O26 V15 1.987(4) . ?
O27 V19 1.982(4) . ?
O27 V15 1.988(4) . ?
O28 V19 1.607(4) . ?
O29 V19 2.056(4) . ?
O30 V18 2.045(4) . ?
O31 V19 1.997(4) . ?
O31 V18 2.002(4) . ?
O32 P2 1.517(4) . ?
O32 V19 2.207(4) . ?
O32 V18 2.224(4) . ?
O33 V18 1.607(4) . ?
O34 V18 1.976(4) . ?
O34 V11 1.984(4) . ?
O35 V11 1.973(4) . ?
O35 V18 1.989(4) . ?
O36 P2 1.524(4) . ?
O36 V12 2.207(4) . ?
O36 V11 2.243(4) . ?
O37 V11 1.610(4) . ?
O38 V11 2.054(4) . ?
O39 V12 2.004(4) . ?
O39 V11 2.012(4) . ?
O40 V12 2.053(4) . ?
O41 V12 1.600(4) . ?
O42 V24 1.969(4) . ?
O42 V12 1.977(4) . ?
O43 V24 1.983(4) . ?
O43 V12 1.985(4) . ?
O44 P2 1.527(4) . ?
O44 V15 2.219(3) . ?
O44 V24 2.269(4) . ?
O45 V24 1.608(4) . ?
O46 V24 1.997(4) . ?
O46 V15 2.023(4) . ?
O47 V24 2.024(4) . ?
O48 V15 2.037(4) . ?
O49 V23 1.600(4) . ?
O50 V23 1.962(4) . ?
O50 V9 1.963(4) . ?
O51 V23 1.969(4) . ?
O51 V9 1.983(4) . ?
O52 V9 1.609(4) . ?
O53 P3 1.527(4) . ?
O53 V9 2.225(4) . ?
O53 V10 2.238(3) . ?
O54 V9 1.995(4) . ?
O54 V10 2.000(4) . ?
O55 V9 2.038(4) . ?
O56 V10 2.041(4) . ?
O57 V10 1.603(4) . ?
O58 V10 1.997(4) . ?
O58 V13 2.011(4) . ?
O59 V13 1.977(4) . ?
O59 V10 1.993(4) . ?
O60 V13 1.611(4) . ?
O61 P3 1.518(4) . ?
O61 V13 2.206(4) . ?
O61 V4 2.228(3) . ?
O62 V13 2.015(4) . ?
O62 V4 2.028(4) . ?
O63 V13 2.053(4) . ?
O64 V4 2.025(4) . ?
O65 V4 1.602(4) . ?
O66 V4 1.986(4) . ?
O66 V8 1.987(4) . ?
O67 V4 1.978(4) . ?
O67 V8 1.988(4) . ?
O68 V8 1.593(4) . ?
O69 V8 2.086(4) . ?
O70 V23 2.041(4) . ?
O71 V23 2.000(4) . ?
O71 V8 2.011(4) . ?
O72 P3 1.532(3) . ?
O72 V8 2.207(3) . ?
O72 V23 2.249(3) . ?
O73 V5 1.614(4) . ?
O74 V5 1.989(4) . ?
O74 V14 2.001(4) . ?
O75 V5 2.042(4) . ?
O76 V14 2.043(4) . ?
O77 P4 1.524(4) . ?
O77 V14 2.193(3) . ?
O77 V5 2.207(4) . ?
O78 V14 1.621(4) . ?
O79 V14 1.994(4) . ?
O79 V7 2.000(4) . ?
O80 V7 1.982(4) . ?
O80 V14 1.993(4) . ?
O81 P4 1.534(4) . ?
O81 V7 2.211(4) . ?
O81 V17 2.261(4) . ?
O82 V7 1.598(4) . ?
O83 V7 2.037(4) . ?
O84 V7 1.983(4) . ?
O84 V17 2.009(4) . ?
O85 V17 2.049(4) . ?
O86 V17 1.584(4) . ?
O87 V20 1.982(4) . ?
O87 V17 1.987(4) . ?
O88 V20 1.963(4) . ?
O88 V17 1.980(4) . ?
O89 V20 1.596(5) . ?
O90 P4 1.514(4) . ?
O90 V21 2.221(4) . ?
O90 V20 2.266(4) . ?
O91 V20 2.032(4) . ?
O92 V20 2.000(4) . ?
O92 V21 2.004(4) . ?
O93 V21 2.075(4) . ?
O94 V21 1.624(5) . ?
O95 V5 1.967(4) . ?
O95 V21 1.986(4) . ?
O96 V5 1.971(4) . ?
O96 V21 1.990(4) . ?
V1 V16 3.0615(14) . ?
V2 V3 3.0912(12) . ?
V4 V8 3.0772(13) . ?
V5 V21 3.0691(14) . ?
V6 V22 3.0543(13) . ?
V7 V14 3.0929(14) . ?
V9 V23 3.0550(13) . ?
V10 V13 3.0872(13) . ?
V11 V18 3.0734(14) . ?
V12 V24 3.0727(13) . ?
V15 V19 3.0695(14) . ?
V17 V20 3.0635(14) . ?
